data_7120639
loop_
_publ_author_name
'Schleep, Mario'
'Hettich, Clarissa'
'Kratzert, Daniel'
'Scherer, Harald'
'Krossing, Ingo'

_publ_section_title
;
 Two Synthetic Approaches for the Preparation of Tin(II) Dications
;
_journal_name_full 'Chem. Commun.'
_journal_paper_doi 10.1039/C7CC06201J
_journal_year 2017
_chemical_formula_moiety '4(C16 Al F36 O4), 2(C12 H18 N6 Sn)'
_chemical_formula_sum 'C88 H36 Al4 F144 N12 O16 Sn2'
_chemical_formula_weight 4598.59
_chemical_properties_physical ', Moisture-sensitive'
_space_group_crystal_system monoclinic
_space_group_IT_number 14
_space_group_name_Hall '-P 2ybc'
_space_group_name_H-M_alt 'P 1 21/c 1'
_symmetry_space_group_name_Hall '-P 2ybc'
_symmetry_space_group_name_H-M 'P 1 21/c 1'
_atom_sites_solution_hydrogens geom
_audit_creation_method SHELXL-2014/7
_audit_update_record
;
2017-01-16 deposited with the CCDC.
2017-09-11 downloaded from the CCDC.
;
_cell_angle_alpha 90
_cell_angle_beta 112.914(2)
_cell_angle_gamma 90
_cell_formula_units_Z 4
_cell_length_a 26.8462(12)
_cell_length_b 22.2195(10)
_cell_length_c 27.4111(13)
_cell_measurement_reflns_used 9247
_cell_measurement_temperature 100(2)
_cell_measurement_theta_max 26.271
_cell_measurement_theta_min 2.4645
_cell_volume 15060.7(12)
_computing_structure_refinement 'SHELXL-2014/7 (Sheldrick, 2014)'
_diffrn_ambient_temperature 100(2)
_diffrn_measured_fraction_theta_full 0.998
_diffrn_measured_fraction_theta_max 0.988
_diffrn_measurement_device_type 'Bruker Smart Apex II Quazar'
_diffrn_measurement_method 'omega and phi scans'
_diffrn_radiation_type MoK\a
_diffrn_radiation_wavelength 0.71073
_diffrn_reflns_av_unetI/netI 0.0665
_diffrn_reflns_Laue_measured_fraction_full 0.998
_diffrn_reflns_Laue_measured_fraction_max 0.988
_diffrn_reflns_limit_h_max 31
_diffrn_reflns_limit_h_min -33
_diffrn_reflns_limit_k_max 27
_diffrn_reflns_limit_k_min 0
_diffrn_reflns_limit_l_max 34
_diffrn_reflns_limit_l_min 0
_diffrn_reflns_number 34439
_diffrn_reflns_point_group_measured_fraction_full 0.998
_diffrn_reflns_point_group_measured_fraction_max 0.988
_diffrn_reflns_theta_full 25.242
_diffrn_reflns_theta_max 26.608
_diffrn_reflns_theta_min 0.823
_diffrn_source 'Incoatec Mo Microsource'
_exptl_absorpt_coefficient_mu 0.593
_exptl_absorpt_correction_T_max 0.745372
_exptl_absorpt_correction_T_min 0.530210
_exptl_absorpt_correction_type multi-scan
_exptl_absorpt_process_details 'L. Krause, R. Herbst-Irmer, G. M. Sheldrick, D. Stalke, J. Appl. Cryst. 2015, 48, 3--10.'
_exptl_crystal_colour colorless
_exptl_crystal_density_diffrn 2.028
_exptl_crystal_description block
_exptl_crystal_F_000 8896
_exptl_crystal_size_max 0.220
_exptl_crystal_size_mid 0.150
_exptl_crystal_size_min 0.100
_refine_diff_density_max 1.565
_refine_diff_density_min -1.166
_refine_diff_density_rms 0.114
_refine_ls_extinction_method none
_refine_ls_goodness_of_fit_ref 1.102
_refine_ls_hydrogen_treatment constr
_refine_ls_matrix_type full
_refine_ls_number_parameters 2666
_refine_ls_number_reflns 34439
_refine_ls_number_restraints 52215
_refine_ls_restrained_S_all 9.761
_refine_ls_R_factor_all 0.0976
_refine_ls_R_factor_gt 0.0667
_refine_ls_shift/su_max 0.002
_refine_ls_shift/su_mean 0.000
_refine_ls_structure_factor_coef Fsqd
_refine_ls_weighting_details 'w=1/[\s^2^(Fo^2^)+(0.0474P)^2^+68.9558P] where P=(Fo^2^+2Fc^2^)/3'
_refine_ls_weighting_scheme calc
_refine_ls_wR_factor_gt 0.1456
_refine_ls_wR_factor_ref 0.1628
_reflns_Friedel_coverage 0.000
_reflns_number_gt 27610
_reflns_number_total 34439
_reflns_threshold_expression 'I > 2\s(I)'
_cod_data_source_file c7cc06201j2.cif
_cod_data_source_block twin5
_cod_database_code 7120639
_shelx_shelxl_version_number 2014/7
_shelx_space_group_comment
;
The symmetry employed for this shelxl refinement is uniquely defined
by the following loop, which should always be used as a source of
symmetry information in preference to the above space-group names.
They are only intended as comments.
;
_shelx_estimated_absorpt_t_min 0.881
_shelx_estimated_absorpt_t_max 0.943

loop_
_space_group_symop_operation_xyz
'x, y, z'
'-x, y+1/2, -z+1/2'
'-x, -y, -z'
'x, -y-1/2, z-1/2'

loop_
_atom_site_label
_atom_site_type_symbol
_atom_site_fract_x
_atom_site_fract_y
_atom_site_fract_z
_atom_site_U_iso_or_equiv
_atom_site_adp_type
_atom_site_occupancy
_atom_site_site_symmetry_order
_atom_site_calc_flag
_atom_site_refinement_flags_posn
_atom_site_refinement_flags_adp
_atom_site_refinement_flags_occupancy
_atom_site_disorder_assembly
_atom_site_disorder_group
Sn1 Sn 0.13908(3) 0.22732(3) 0.66198(2) 0.04304(15) Uani 1 1 d . . . . .
Sn2 Sn 0.38782(2) 0.78640(2) 0.84743(2) 0.03096(11) Uani 1 1 d . . . . .
N1_1 N 0.0470(3) 0.2526(3) 0.6258(3) 0.0432(17) Uani 1 1 d . . . . .
C1_1 C 0.0036(4) 0.2654(3) 0.6138(3) 0.0371(18) Uani 1 1 d . . . . .
C2_1 C -0.0529(3) 0.2821(4) 0.5988(3) 0.047(2) Uani 1 1 d . . . . .
H2A_1 H -0.0550 0.3224 0.6124 0.070 Uiso 1 1 calc R U . . .
H2B_1 H -0.0705 0.2530 0.6139 0.070 Uiso 1 1 calc R U . . .
H2C_1 H -0.0712 0.2820 0.5601 0.070 Uiso 1 1 calc R U . . .
N1_2 N 0.1126(3) 0.2024(3) 0.5733(3) 0.0447(17) Uani 1 1 d . . . . .
C1_2 C 0.1026(4) 0.1858(3) 0.5303(3) 0.0394(19) Uani 1 1 d . . . . .
C2_2 C 0.0903(4) 0.1659(4) 0.4768(3) 0.049(2) Uani 1 1 d . . . . .
H2A_2 H 0.0593 0.1383 0.4659 0.059 Uiso 1 1 calc R U . . .
H2B_2 H 0.1217 0.1450 0.4751 0.059 Uiso 1 1 calc R U . . .
H2C_2 H 0.0814 0.2007 0.4530 0.059 Uiso 1 1 calc R U . . .
N1_3 N 0.1406(3) 0.3239(4) 0.6214(3) 0.0467(17) Uani 1 1 d . . . . .
C2_3 C 0.1472(4) 0.4353(4) 0.5986(4) 0.056(3) Uani 1 1 d . . . . .
H2A_3 H 0.1313 0.4607 0.6180 0.085 Uiso 1 1 calc R U . . .
H2B_3 H 0.1277 0.4415 0.5605 0.085 Uiso 1 1 calc R U . . .
H2C_3 H 0.1853 0.4461 0.6088 0.085 Uiso 1 1 calc R U . . .
C1_3 C 0.1432(3) 0.3726(4) 0.6114(3) 0.0402(18) Uani 1 1 d . . . . .
N1_4 N 0.0999(4) 0.1217(4) 0.6545(3) 0.064(2) Uani 1 1 d . . . . .
C2_4 C 0.0870(4) 0.0116(4) 0.6776(4) 0.050(2) Uani 1 1 d . . . . .
H2A_4 H 0.1211 -0.0104 0.6871 0.076 Uiso 1 1 calc R U . . .
H2B_4 H 0.0593 -0.0075 0.6466 0.076 Uiso 1 1 calc R U . . .
H2C_4 H 0.0755 0.0107 0.7074 0.076 Uiso 1 1 calc R U . . .
C1_4 C 0.0945(4) 0.0734(5) 0.6651(3) 0.047(2) Uani 1 1 d . . . . .
N1_5 N 0.2276(4) 0.1737(5) 0.6528(3) 0.070(3) Uani 1 1 d . . . . .
C2_5 C 0.3293(4) 0.1491(5) 0.6922(4) 0.058(3) Uani 1 1 d . . . . .
H2A_5 H 0.3466 0.1703 0.7260 0.070 Uiso 1 1 calc R U . . .
H2B_5 H 0.3455 0.1623 0.6676 0.070 Uiso 1 1 calc R U . . .
H2C_5 H 0.3345 0.1057 0.6981 0.070 Uiso 1 1 calc R U . . .
C1_5 C 0.2725(5) 0.1624(4) 0.6702(4) 0.051(2) Uani 1 1 d . . . . .
N1_6 N 0.1319(3) 0.3099(3) 0.7355(3) 0.0466(17) Uani 1 1 d . . . . .
C2_6 C 0.1629(4) 0.3592(4) 0.8279(3) 0.052(2) Uani 1 1 d . . . . .
H2A_6 H 0.1929 0.3363 0.8533 0.078 Uiso 1 1 calc R U . . .
H2B_6 H 0.1325 0.3596 0.8393 0.078 Uiso 1 1 calc R U . . .
H2C_6 H 0.1746 0.4006 0.8260 0.078 Uiso 1 1 calc R U . . .
C1_6 C 0.1461(3) 0.3316(4) 0.7764(3) 0.0360(17) Uani 1 1 d . . . . .
N1_7 N 0.3588(3) 0.6972(3) 0.8719(3) 0.0377(14) Uani 1 1 d . . . . .
C1_7 C 0.3510(3) 0.6489(3) 0.8788(3) 0.0278(14) Uani 1 1 d . . . . .
C2_7 C 0.3423(3) 0.5859(3) 0.8879(3) 0.0348(16) Uani 1 1 d . . . . .
H2A_7 H 0.3103 0.5823 0.8966 0.052 Uiso 1 1 calc R U . . .
H2B_7 H 0.3740 0.5703 0.9173 0.052 Uiso 1 1 calc R U . . .
H2C_7 H 0.3366 0.5626 0.8558 0.052 Uiso 1 1 calc R U . . .
N1_8 N 0.2977(3) 0.8096(3) 0.8365(3) 0.0390(15) Uani 1 1 d . . . . .
C1_8 C 0.2548(4) 0.8250(4) 0.8281(3) 0.044(2) Uani 1 1 d . . . . .
C2_8 C 0.1993(4) 0.8438(5) 0.8171(5) 0.061(3) Uani 1 1 d . . . . .
H2A_8 H 0.1975 0.8878 0.8174 0.092 Uiso 1 1 calc R U . . .
H2B_8 H 0.1878 0.8274 0.8443 0.092 Uiso 1 1 calc R U . . .
H2C_8 H 0.1753 0.8287 0.7823 0.092 Uiso 1 1 calc R U . . .
N1_9 N 0.3379(3) 0.7212(3) 0.7593(3) 0.0458(17) Uani 1 1 d . . . . .
C2_9 C 0.3249(4) 0.6672(4) 0.6714(4) 0.049(2) Uani 1 1 d . . . . .
H2A_9 H 0.3558 0.6760 0.6619 0.073 Uiso 1 1 calc R U . . .
H2B_9 H 0.2916 0.6817 0.6433 0.073 Uiso 1 1 calc R U . . .
H2C_9 H 0.3224 0.6237 0.6757 0.073 Uiso 1 1 calc R U . . .
C1_9 C 0.3323(3) 0.6972(3) 0.7204(3) 0.0369(18) Uani 1 1 d . . . . .
N1_10 N 0.4009(3) 0.8057(3) 0.9367(3) 0.0358(14) Uani 1 1 d . . . . .
C2_10 C 0.4287(3) 0.8350(4) 1.0350(3) 0.0394(19) Uani 1 1 d . . . . .
H2A_10 H 0.3971 0.8497 1.0408 0.047 Uiso 1 1 calc R U . . .
H2B_10 H 0.4562 0.8668 1.0441 0.047 Uiso 1 1 calc R U . . .
H2C_10 H 0.4436 0.7997 1.0573 0.047 Uiso 1 1 calc R U . . .
C1_10 C 0.4130(3) 0.8187(3) 0.9799(3) 0.0317(16) Uani 1 1 d . . . . .
N1_11 N 0.3853(3) 0.9110(3) 0.8543(3) 0.0504(18) Uani 1 1 d . . . . .
C2_11 C 0.4277(4) 1.0099(4) 0.8408(4) 0.061(3) Uani 1 1 d . . . . .
H2A_11 H 0.4236 1.0129 0.8038 0.091 Uiso 1 1 calc R U . . .
H2B_11 H 0.4663 1.0099 0.8638 0.091 Uiso 1 1 calc R U . . .
H2C_11 H 0.4100 1.0442 0.8497 0.091 Uiso 1 1 calc R U . . .
C1_11 C 0.4032(3) 0.9543(4) 0.8485(3) 0.0406(18) Uani 1 1 d . . . . .
N1_12 N 0.4758(3) 0.7197(3) 0.8984(3) 0.0387(15) Uani 1 1 d . . . . .
C2_12 C 0.5667(4) 0.6650(4) 0.9155(4) 0.048(2) Uani 1 1 d . . . . .
H2A_12 H 0.5739 0.6649 0.8831 0.072 Uiso 1 1 calc R U . . .
H2B_12 H 0.5645 0.6234 0.9265 0.072 Uiso 1 1 calc R U . . .
H2C_12 H 0.5959 0.6861 0.9437 0.072 Uiso 1 1 calc R U . . .
C1_12 C 0.5155(4) 0.6956(3) 0.9054(3) 0.0350(17) Uani 1 1 d . . . . .
Al1 Al 0.29447(7) 0.39943(8) 0.46084(7) 0.0201(4) Uani 1 1 d D . . . .
Al2 Al 0.05239(8) 0.61140(9) 0.67257(7) 0.0230(4) Uani 1 1 d D . . . .
Al3 Al 0.21370(8) 0.91638(8) 0.53517(7) 0.0210(4) Uani 1 1 d D . . . .
Al4 Al 0.56162(8) 0.89235(8) 0.69272(7) 0.0198(4) Uani 1 1 d D . . . .
O1_13 O 0.28679(19) 0.4017(2) 0.39536(17) 0.0267(10) Uani 1 1 d D U . . .
C1_13 C 0.2550(3) 0.3884(3) 0.3450(3) 0.0291(14) Uani 1 1 d D U . . .
C2_13 C 0.2476(3) 0.3197(3) 0.3365(3) 0.0422(17) Uani 1 1 d D U . . .
F1_13 F 0.2322(2) 0.3043(2) 0.28469(17) 0.0529(13) Uani 1 1 d D U . . .
F2_13 F 0.2094(2) 0.2986(2) 0.35244(19) 0.0529(13) Uani 1 1 d D U . . .
F3_13 F 0.2938(2) 0.2907(2) 0.36261(18) 0.0477(11) Uani 1 1 d D U . . .
C3_13 C 0.1985(3) 0.4183(3) 0.3288(3) 0.0434(17) Uani 1 1 d D U . . .
F4_13 F 0.1612(2) 0.3948(3) 0.28496(19) 0.0589(14) Uani 1 1 d D U . . .
F5_13 F 0.2019(2) 0.4774(2) 0.3205(2) 0.0563(13) Uani 1 1 d D U . . .
F6_13 F 0.18031(18) 0.4102(3) 0.36714(18) 0.0516(13) Uani 1 1 d D U . . .
C4_13 C 0.2824(3) 0.4131(3) 0.3086(3) 0.0425(17) Uani 1 1 d D U . . .
F7_13 F 0.2480(2) 0.4168(2) 0.25786(17) 0.0527(13) Uani 1 1 d D U . . .
F8_13 F 0.3248(2) 0.3780(3) 0.3121(2) 0.0551(13) Uani 1 1 d D U . . .
F9_13 F 0.3007(2) 0.4692(2) 0.32332(18) 0.0463(12) Uani 1 1 d D U . . .
O1_14 O 0.26707(19) 0.33228(18) 0.47063(19) 0.0256(10) Uani 1 1 d D . . . .
C1_14 C 0.2441(3) 0.3029(3) 0.4990(3) 0.0236(14) Uani 1 1 d . . . . .
C2_14 C 0.2279(4) 0.2382(3) 0.4747(4) 0.047(2) Uani 1 1 d . . . . .
F1_14 F 0.2194(2) 0.20117(18) 0.5090(2) 0.0485(12) Uani 1 1 d . . . . .
F2_14 F 0.2657(3) 0.21544(19) 0.4615(3) 0.0621(16) Uani 1 1 d . . . . .
F3_14 F 0.1823(2) 0.2418(2) 0.4304(2) 0.0543(13) Uani 1 1 d . . . . .
C3_14 C 0.1930(3) 0.3342(3) 0.4979(3) 0.0355(17) Uani 1 1 d . . . . .
F4_14 F 0.16049(18) 0.29798(19) 0.5117(2) 0.0406(11) Uani 1 1 d . . . . .
F5_14 F 0.16461(19) 0.3574(2) 0.45180(19) 0.0458(11) Uani 1 1 d . . . . .
F6_14 F 0.2069(2) 0.38053(19) 0.5329(2) 0.0514(13) Uani 1 1 d . . . . .
C4_14 C 0.2849(3) 0.2950(4) 0.5577(3) 0.043(2) Uani 1 1 d . . . . .
F7_14 F 0.2599(2) 0.2802(3) 0.58958(19) 0.0632(16) Uani 1 1 d . . . . .
F8_14 F 0.31157(19) 0.3462(2) 0.57515(18) 0.0478(12) Uani 1 1 d . . . . .
F9_14 F 0.3217(2) 0.2526(3) 0.5603(3) 0.0708(19) Uani 1 1 d . . . . .
O1_15 O 0.36254(17) 0.4071(2) 0.49848(17) 0.0248(10) Uani 1 1 d D . . . .
C1_15 C 0.4137(3) 0.3895(3) 0.5101(3) 0.0251(14) Uani 1 1 d . . . . .
C2_15 C 0.4378(3) 0.3674(3) 0.5690(3) 0.0300(15) Uani 1 1 d . . . . .
F1_15 F 0.49198(17) 0.3649(2) 0.58852(18) 0.0429(11) Uani 1 1 d . . . . .
F2_15 F 0.41975(17) 0.31290(18) 0.57250(18) 0.0366(10) Uani 1 1 d . . . . .
F3_15 F 0.42467(19) 0.40435(19) 0.59937(17) 0.0394(10) Uani 1 1 d . . . . .
C3_15 C 0.4171(3) 0.3363(3) 0.4739(3) 0.0320(16) Uani 1 1 d . . . . .
F4_15 F 0.46426(17) 0.30792(19) 0.49412(18) 0.0395(10) Uani 1 1 d . . . . .
F5_15 F 0.4115(2) 0.3579(2) 0.42618(18) 0.0467(12) Uani 1 1 d . . . . .
F6_15 F 0.37796(17) 0.29733(19) 0.46709(18) 0.0380(10) Uani 1 1 d . . . . .
C4_15 C 0.4467(3) 0.4439(3) 0.5036(3) 0.0377(18) Uani 1 1 d . . . . .
F7_15 F 0.4950(2) 0.4267(2) 0.5038(2) 0.0547(14) Uani 1 1 d . . . . .
F8_15 F 0.4563(2) 0.48306(19) 0.5432(2) 0.0461(12) Uani 1 1 d . . . . .
F9_15 F 0.4200(2) 0.4724(2) 0.4586(2) 0.0497(12) Uani 1 1 d . . . . .
O1_16 O 0.2618(5) 0.4576(4) 0.4775(6) 0.0257(13) Uani 0.766(5) 1 d D . P A 1
C1_16 C 0.2635(5) 0.5165(6) 0.4913(5) 0.0381(16) Uani 0.766(5) 1 d . . P A 1
C2_16 C 0.2044(6) 0.5359(5) 0.4793(7) 0.062(3) Uani 0.766(5) 1 d . . P A 1
F1_16 F 0.2028(4) 0.5902(3) 0.5014(4) 0.064(3) Uani 0.766(5) 1 d . . P A 1
F2_16 F 0.1737(3) 0.5008(3) 0.4814(3) 0.0538(18) Uani 0.766(5) 1 d . . P A 1
F3_16 F 0.1863(3) 0.5491(4) 0.4180(4) 0.080(2) Uani 0.766(5) 1 d . . P A 1
C3_16 C 0.3009(7) 0.5247(6) 0.5508(6) 0.065(3) Uani 0.766(5) 1 d . . P A 1
F4_16 F 0.3087(4) 0.5807(4) 0.5682(5) 0.074(3) Uani 0.766(5) 1 d . . P A 1
F5_16 F 0.3357(4) 0.4902(4) 0.5741(3) 0.073(2) Uani 0.766(5) 1 d . . P A 1
F6_16 F 0.2543(5) 0.5041(4) 0.5739(4) 0.081(2) Uani 0.766(5) 1 d . . P A 1
C4_16 C 0.2867(6) 0.5568(4) 0.4590(6) 0.054(2) Uani 0.766(5) 1 d . . P A 1
F7_16 F 0.2830(4) 0.6142(3) 0.4631(3) 0.058(2) Uani 0.766(5) 1 d . . P A 1
F8_16 F 0.2850(4) 0.5377(3) 0.4173(4) 0.065(2) Uani 0.766(5) 1 d . . P A 1
F9_16 F 0.3494(3) 0.5494(3) 0.4929(4) 0.074(2) Uani 0.766(5) 1 d . . P A 1
O1_17 O 0.2660(17) 0.4598(13) 0.481(2) 0.0257(13) Uani 0.234(5) 1 d D U P A 2
C1_17 C 0.2646(9) 0.5166(15) 0.4934(10) 0.0381(16) Uani 0.234(5) 1 d D U P A 2
C2_17 C 0.2115(8) 0.5471(10) 0.4559(9) 0.062(3) Uani 0.234(5) 1 d D U P A 2
F1_17 F 0.1972(15) 0.5941(11) 0.4775(14) 0.064(3) Uani 0.234(5) 1 d D U P A 2
F2_17 F 0.1697(8) 0.5095(8) 0.4404(11) 0.0538(18) Uani 0.234(5) 1 d D U P A 2
F3_17 F 0.2305(10) 0.5627(12) 0.4184(10) 0.080(2) Uani 0.234(5) 1 d D U P A 2
C3_17 C 0.2681(10) 0.5235(10) 0.5510(9) 0.065(3) Uani 0.234(5) 1 d D U P A 2
F4_17 F 0.2884(14) 0.5781(12) 0.5666(19) 0.074(3) Uani 0.234(5) 1 d D U P A 2
F5_17 F 0.3019(11) 0.4816(11) 0.5805(10) 0.073(2) Uani 0.234(5) 1 d D U P A 2
F6_17 F 0.2159(10) 0.5144(12) 0.5447(11) 0.081(2) Uani 0.234(5) 1 d D U P A 2
C4_17 C 0.3138(9) 0.5515(10) 0.4907(9) 0.054(2) Uani 0.234(5) 1 d D U P A 2
F7_17 F 0.2981(16) 0.6090(11) 0.4836(13) 0.058(2) Uani 0.234(5) 1 d D U P A 2
F8_17 F 0.3223(13) 0.5334(10) 0.4481(10) 0.065(2) Uani 0.234(5) 1 d D U P A 2
F9_17 F 0.3546(9) 0.5350(10) 0.5377(10) 0.074(2) Uani 0.234(5) 1 d D U P A 2
O1_18 O 0.0192(4) 0.5494(3) 0.6834(3) 0.0276(13) Uani 0.853(6) 1 d D U P B 1
C1_18 C -0.0008(3) 0.4925(4) 0.6699(3) 0.0351(14) Uani 0.853(6) 1 d D U P B 1
C2_18 C -0.0348(4) 0.4882(4) 0.6097(3) 0.0493(18) Uani 0.853(6) 1 d D U P B 1
F1_18 F -0.0665(3) 0.4393(3) 0.5973(3) 0.068(2) Uani 0.853(6) 1 d D U P B 1
F2_18 F -0.0031(3) 0.4851(3) 0.5834(3) 0.0667(19) Uani 0.853(6) 1 d D U P B 1
F3_18 F -0.0651(3) 0.5362(3) 0.5928(3) 0.064(2) Uani 0.853(6) 1 d D U P B 1
C3_18 C 0.0461(3) 0.4467(4) 0.6852(4) 0.0447(18) Uani 0.853(6) 1 d D U P B 1
F4_18 F 0.0305(3) 0.3930(3) 0.6623(3) 0.0556(19) Uani 0.853(6) 1 d D U P B 1
F5_18 F 0.0679(3) 0.4371(3) 0.7376(3) 0.0576(17) Uani 0.853(6) 1 d D U P B 1
F6_18 F 0.0855(3) 0.4670(6) 0.6712(4) 0.0582(16) Uani 0.853(6) 1 d D U P B 1
C4_18 C -0.0369(4) 0.4769(4) 0.7002(4) 0.0488(19) Uani 0.853(6) 1 d D U P B 1
F7_18 F -0.0486(3) 0.4179(3) 0.6980(4) 0.074(2) Uani 0.853(6) 1 d D U P B 1
F8_18 F -0.0837(4) 0.5073(5) 0.6802(4) 0.071(2) Uani 0.853(6) 1 d D U P B 1
F9_18 F -0.0129(3) 0.4915(3) 0.7507(3) 0.0595(17) Uani 0.853(6) 1 d D U P B 1
O1_34 O 0.0217(19) 0.5525(13) 0.6908(17) 0.0276(13) Uani 0.147(6) 1 d D U P B 2
C1_34 C 0.0043(11) 0.4960(16) 0.6798(10) 0.0351(14) Uani 0.147(6) 1 d D U P B 2
C2_34 C -0.0576(10) 0.4970(12) 0.6487(12) 0.0447(18) Uani 0.147(6) 1 d D U P B 2
F1_34 F -0.0769(16) 0.4427(12) 0.6301(17) 0.068(2) Uani 0.147(6) 1 d D U P B 2
F2_34 F -0.0796(18) 0.5371(16) 0.6096(16) 0.064(2) Uani 0.147(6) 1 d D U P B 2
F3_34 F -0.076(3) 0.510(3) 0.6870(19) 0.071(2) Uani 0.147(6) 1 d D U P B 2
C3_34 C 0.0332(13) 0.4628(14) 0.6489(12) 0.0493(18) Uani 0.147(6) 1 d D U P B 2
F4_34 F 0.023(2) 0.4035(14) 0.6429(18) 0.0556(19) Uani 0.147(6) 1 d D U P B 2
F5_34 F 0.0865(15) 0.468(3) 0.678(2) 0.0582(16) Uani 0.147(6) 1 d D U P B 2
F6_34 F 0.0242(19) 0.4811(18) 0.5995(13) 0.0667(19) Uani 0.147(6) 1 d D U P B 2
C4_34 C 0.0167(11) 0.4652(11) 0.7343(10) 0.0488(19) Uani 0.147(6) 1 d D U P B 2
F8_34 F 0.0086(17) 0.5062(15) 0.7661(16) 0.0595(17) Uani 0.147(6) 1 d D U P B 2
F7_34 F -0.0152(16) 0.4178(13) 0.7289(19) 0.074(2) Uani 0.147(6) 1 d D U P B 2
F9_34 F 0.0687(12) 0.4496(18) 0.7564(17) 0.0576(17) Uani 0.147(6) 1 d D U P B 2
O1_19 O 0.0327(12) 0.6181(15) 0.6051(5) 0.0293(14) Uani 0.509(4) 1 d D U P B 1
C1_19 C 0.0423(6) 0.6413(8) 0.5637(8) 0.0359(14) Uani 0.509(4) 1 d D U P B 1
C2_19 C 0.0796(6) 0.5984(6) 0.5485(5) 0.050(2) Uani 0.509(4) 1 d D U P B 1
F1_19 F 0.0978(10) 0.6277(10) 0.5159(6) 0.066(3) Uani 0.509(4) 1 d D U P B 1
F2_19 F 0.0509(5) 0.5495(5) 0.5247(4) 0.0644(19) Uani 0.509(4) 1 d D U P B 1
F3_19 F 0.1210(4) 0.5801(5) 0.5907(4) 0.0561(18) Uani 0.509(4) 1 d D U P B 1
C3_19 C -0.0122(6) 0.6479(7) 0.5163(6) 0.058(2) Uani 0.509(4) 1 d D U P B 1
F4_19 F -0.0094(11) 0.6495(8) 0.4687(7) 0.072(3) Uani 0.509(4) 1 d D U P B 1
F5_19 F -0.0400(5) 0.6949(6) 0.5235(4) 0.069(2) Uani 0.509(4) 1 d D U P B 1
F6_19 F -0.0437(5) 0.5999(6) 0.5130(4) 0.073(2) Uani 0.509(4) 1 d D U P B 1
C4_19 C 0.0699(6) 0.7035(7) 0.5773(6) 0.059(2) Uani 0.509(4) 1 d D U P B 1
F7_19 F 0.0638(9) 0.7307(14) 0.5316(7) 0.071(3) Uani 0.509(4) 1 d D U P B 1
F8_19 F 0.1230(5) 0.6963(5) 0.6077(5) 0.069(2) Uani 0.509(4) 1 d D U P B 1
F9_19 F 0.0482(6) 0.7372(5) 0.6035(5) 0.068(2) Uani 0.509(4) 1 d D U P B 1
O1_20 O 0.0309(12) 0.6208(15) 0.6051(5) 0.0293(14) Uani 0.491(4) 1 d D U P B 2
C1_20 C 0.0402(7) 0.6441(8) 0.5630(8) 0.0359(14) Uani 0.491(4) 1 d D U P B 2
C2_20 C 0.0879(6) 0.6115(6) 0.5565(6) 0.050(2) Uani 0.491(4) 1 d D U P B 2
F1_20 F 0.0864(10) 0.6148(11) 0.5069(6) 0.066(3) Uani 0.491(4) 1 d D U P B 2
F2_20 F 0.0865(6) 0.5528(5) 0.5655(5) 0.0644(19) Uani 0.491(4) 1 d D U P B 2
F3_20 F 0.1349(4) 0.6323(5) 0.5902(4) 0.0561(18) Uani 0.491(4) 1 d D U P B 2
C3_20 C -0.0118(6) 0.6348(7) 0.5131(6) 0.058(2) Uani 0.491(4) 1 d D U P B 2
F4_20 F -0.0113(11) 0.6701(8) 0.4741(8) 0.072(3) Uani 0.491(4) 1 d D U P B 2
F5_20 F -0.0557(5) 0.6486(7) 0.5231(5) 0.069(2) Uani 0.491(4) 1 d D U P B 2
F6_20 F -0.0169(5) 0.5768(6) 0.4991(4) 0.073(2) Uani 0.491(4) 1 d D U P B 2
C4_20 C 0.0541(6) 0.7117(7) 0.5721(6) 0.059(2) Uani 0.491(4) 1 d D U P B 2
F7_20 F 0.0768(9) 0.7354(15) 0.5407(8) 0.071(3) Uani 0.491(4) 1 d D U P B 2
F8_20 F 0.0887(5) 0.7219(5) 0.6221(4) 0.069(2) Uani 0.491(4) 1 d D U P B 2
F9_20 F 0.0099(5) 0.7446(5) 0.5644(5) 0.068(2) Uani 0.491(4) 1 d D U P B 2
O1_21 O 0.12110(17) 0.6034(2) 0.69835(17) 0.0284(10) Uani 1 1 d D U . . .
C1_21 C 0.1681(3) 0.6073(3) 0.7411(3) 0.0331(14) Uani 1 1 d D U . . .
C2_21 C 0.1770(3) 0.6713(3) 0.7660(3) 0.0456(18) Uani 1 1 d D U . . .
F1_21 F 0.2287(2) 0.6815(3) 0.7967(2) 0.0652(16) Uani 1 1 d D U . . .
F2_21 F 0.1482(2) 0.6795(3) 0.7955(2) 0.0577(14) Uani 1 1 d D U . . .
F3_21 F 0.1609(2) 0.7131(2) 0.7284(2) 0.0618(14) Uani 1 1 d D U . . .
C3_21 C 0.1697(3) 0.5614(3) 0.7843(3) 0.0436(17) Uani 1 1 d D U . . .
F4_21 F 0.2087(2) 0.5721(3) 0.83067(19) 0.0631(15) Uani 1 1 d D U . . .
F5_21 F 0.1761(2) 0.5055(2) 0.7701(2) 0.0564(13) Uani 1 1 d D U . . .
F6_21 F 0.1227(2) 0.5619(3) 0.79060(19) 0.0551(13) Uani 1 1 d D U . . .
C4_21 C 0.2143(3) 0.5932(3) 0.7227(3) 0.0441(17) Uani 1 1 d D U . . .
F7_21 F 0.26171(18) 0.5826(3) 0.7621(2) 0.0553(14) Uani 1 1 d D U . . .
F8_21 F 0.2209(2) 0.6393(2) 0.6947(2) 0.0575(13) Uani 1 1 d D U . . .
F9_21 F 0.20270(19) 0.5450(2) 0.6913(2) 0.0521(13) Uani 1 1 d D U . . .
O1_22 O 0.0382(4) 0.6743(5) 0.7029(5) 0.0295(13) Uani 0.813(4) 1 d D U P B 1
C1_22 C -0.0003(4) 0.7024(4) 0.7138(4) 0.0355(14) Uani 0.813(4) 1 d D U P B 1
C2_22 C -0.0091(4) 0.6721(4) 0.7604(3) 0.0400(17) Uani 0.813(4) 1 d D U P B 1
F1_22 F -0.0369(3) 0.7054(3) 0.7807(3) 0.066(2) Uani 0.813(4) 1 d D U P B 1
F2_22 F 0.0354(3) 0.6537(4) 0.7969(3) 0.079(2) Uani 0.813(4) 1 d D U P B 1
F3_22 F -0.0401(3) 0.6212(3) 0.7423(3) 0.0563(16) Uani 0.813(4) 1 d D U P B 1
C3_22 C -0.0549(3) 0.7043(4) 0.6652(3) 0.0384(17) Uani 0.813(4) 1 d D U P B 1
F4_22 F -0.0967(3) 0.7228(3) 0.6758(3) 0.0546(18) Uani 0.813(4) 1 d D U P B 1
F5_22 F -0.0664(3) 0.6529(3) 0.6407(3) 0.0603(17) Uani 0.813(4) 1 d D U P B 1
F6_22 F -0.0512(3) 0.7452(3) 0.6294(3) 0.0646(18) Uani 0.813(4) 1 d D U P B 1
C4_22 C 0.0198(4) 0.7682(4) 0.7300(4) 0.0453(18) Uani 0.813(4) 1 d D U P B 1
F7_22 F -0.0185(3) 0.8045(3) 0.7324(3) 0.064(2) Uani 0.813(4) 1 d D U P B 1
F8_22 F 0.0418(4) 0.7912(3) 0.6999(4) 0.078(2) Uani 0.813(4) 1 d D U P B 1
F9_22 F 0.0597(3) 0.7675(3) 0.7802(3) 0.0702(19) Uani 0.813(4) 1 d D U P B 1
O1_23 O 0.0331(16) 0.6725(19) 0.6996(19) 0.0295(13) Uani 0.187(4) 1 d D U P B 2
C1_23 C -0.0029(11) 0.7032(12) 0.7114(9) 0.0355(14) Uani 0.187(4) 1 d D U P B 2
C2_23 C -0.0391(9) 0.6614(10) 0.7290(8) 0.0400(17) Uani 0.187(4) 1 d D U P B 2
F1_23 F -0.0593(14) 0.6924(15) 0.7593(12) 0.066(2) Uani 0.187(4) 1 d D U P B 2
F2_23 F -0.0051(11) 0.6210(11) 0.7616(10) 0.0563(16) Uani 0.187(4) 1 d D U P B 2
F3_23 F -0.0748(10) 0.6431(13) 0.6810(9) 0.0603(17) Uani 0.187(4) 1 d D U P B 2
C3_23 C -0.0400(9) 0.7408(10) 0.6632(9) 0.0384(17) Uani 0.187(4) 1 d D U P B 2
F4_23 F -0.0873(11) 0.7500(14) 0.6684(14) 0.0546(18) Uani 0.187(4) 1 d D U P B 2
F5_23 F -0.0534(12) 0.7067(13) 0.6197(10) 0.0646(18) Uani 0.187(4) 1 d D U P B 2
F6_23 F -0.0109(13) 0.7914(11) 0.6662(15) 0.078(2) Uani 0.187(4) 1 d D U P B 2
C4_23 C 0.0262(9) 0.7476(10) 0.7573(9) 0.0453(18) Uani 0.187(4) 1 d D U P B 2
F7_23 F -0.0090(13) 0.7900(13) 0.7580(15) 0.064(2) Uani 0.187(4) 1 d D U P B 2
F8_23 F 0.0646(11) 0.7765(13) 0.7472(14) 0.0702(19) Uani 0.187(4) 1 d D U P B 2
F9_23 F 0.0397(13) 0.7115(15) 0.7999(11) 0.079(2) Uani 0.187(4) 1 d D U P B 2
O1_24 O 0.24317(18) 0.84972(17) 0.52757(17) 0.0220(9) Uani 1 1 d D U . . .
C1_24 C 0.2441(2) 0.8032(2) 0.4967(2) 0.0233(12) Uani 1 1 d D U . . .
C2_24 C 0.2112(3) 0.7496(3) 0.5045(3) 0.0354(15) Uani 1 1 d D U . . .
F1_24 F 0.1993(2) 0.70882(19) 0.46568(19) 0.0475(12) Uani 1 1 d D U . . .
F2_24 F 0.16502(18) 0.7683(2) 0.50646(19) 0.0429(10) Uani 1 1 d D U . . .
F3_24 F 0.2388(2) 0.7215(2) 0.55015(19) 0.0554(14) Uani 1 1 d D U . . .
C3_24 C 0.2189(3) 0.8207(3) 0.4370(2) 0.0326(14) Uani 1 1 d D U . . .
F4_24 F 0.2348(2) 0.7848(2) 0.40681(19) 0.0500(12) Uani 1 1 d D U . . .
F5_24 F 0.2340(2) 0.87628(19) 0.43059(19) 0.0475(12) Uani 1 1 d D U . . .
F6_24 F 0.16506(17) 0.82001(19) 0.41751(17) 0.0389(10) Uani 1 1 d D U . . .
C4_24 C 0.3035(3) 0.7849(3) 0.5117(3) 0.0380(16) Uani 1 1 d D U . . .
F7_24 F 0.3085(2) 0.7307(2) 0.4924(2) 0.0592(15) Uani 1 1 d D U . . .
F8_24 F 0.32971(19) 0.7827(2) 0.56379(19) 0.0507(12) Uani 1 1 d D U . . .
F9_24 F 0.3288(2) 0.8244(2) 0.4922(2) 0.0523(12) Uani 1 1 d D U . . .
O1_25 O 0.14459(18) 0.9107(2) 0.49919(19) 0.0288(10) Uani 1 1 d D U . . .
C1_25 C 0.0975(3) 0.9398(3) 0.4751(3) 0.0300(14) Uani 1 1 d D U . . .
C2_25 C 0.0517(3) 0.8934(3) 0.4577(3) 0.0459(18) Uani 1 1 d D U . . .
F1_25 F 0.00273(17) 0.9175(2) 0.4455(2) 0.0530(13) Uani 1 1 d D U . . .
F2_25 F 0.0587(2) 0.8526(2) 0.4949(2) 0.0597(14) Uani 1 1 d D U . . .
F3_25 F 0.0509(2) 0.8639(2) 0.4144(2) 0.0622(15) Uani 1 1 d D U . . .
C3_25 C 0.0883(3) 0.9867(3) 0.5124(3) 0.0385(16) Uani 1 1 d D U . . .
F4_25 F 0.04847(18) 1.0256(2) 0.4874(2) 0.0447(11) Uani 1 1 d D U . . .
F5_25 F 0.13217(18) 1.0174(2) 0.5389(2) 0.0495(12) Uani 1 1 d D U . . .
F6_25 F 0.0736(2) 0.9585(2) 0.5483(2) 0.0529(12) Uani 1 1 d D U . . .
C4_25 C 0.0972(3) 0.9742(3) 0.4254(3) 0.0442(17) Uani 1 1 d D U . . .
F7_25 F 0.0465(2) 0.9872(3) 0.3907(2) 0.0602(14) Uani 1 1 d D U . . .
F8_25 F 0.1212(2) 0.9428(2) 0.4000(2) 0.0538(13) Uani 1 1 d D U . . .
F9_25 F 0.1232(2) 1.0268(2) 0.4381(2) 0.0537(13) Uani 1 1 d D U . . .
O1_26 O 0.23598(18) 0.97713(18) 0.50990(18) 0.0246(10) Uani 1 1 d D U . . .
C1_26 C 0.2756(3) 1.0180(3) 0.5164(2) 0.0238(12) Uani 1 1 d D U . . .
C2_26 C 0.2615(3) 1.0511(3) 0.4631(2) 0.0311(14) Uani 1 1 d D U . . .
F1_26 F 0.30361(18) 1.08202(19) 0.46158(18) 0.0421(10) Uani 1 1 d D U . . .
F2_26 F 0.22104(18) 1.08985(18) 0.45456(18) 0.0394(10) Uani 1 1 d D U . . .
F3_26 F 0.24574(19) 1.01323(18) 0.42265(16) 0.0386(10) Uani 1 1 d D U . . .
C3_26 C 0.2801(3) 1.0632(3) 0.5605(2) 0.0319(14) Uani 1 1 d D U . . .
F4_26 F 0.3073(2) 1.11305(18) 0.55901(18) 0.0431(11) Uani 1 1 d D U . . .
F5_26 F 0.3045(2) 1.03817(19) 0.60832(16) 0.0440(11) Uani 1 1 d D U . . .
F6_26 F 0.23034(19) 1.08029(18) 0.55587(19) 0.0426(11) Uani 1 1 d D U . . .
C4_26 C 0.3307(3) 0.9856(3) 0.5314(3) 0.0315(14) Uani 1 1 d D U . . .
F7_26 F 0.37256(17) 1.0239(2) 0.54974(19) 0.0433(11) Uani 1 1 d D U . . .
F8_26 F 0.33369(19) 0.9578(2) 0.48910(18) 0.0419(10) Uani 1 1 d D U . . .
F9_26 F 0.33793(17) 0.94404(18) 0.56833(18) 0.0392(10) Uani 1 1 d D U . . .
O1_27 O 0.2293(2) 0.9283(2) 0.60151(18) 0.0293(10) Uani 1 1 d D U . . .
C1_27 C 0.2380(3) 0.9053(3) 0.6499(3) 0.0297(14) Uani 1 1 d D U . . .
C2_27 C 0.2921(3) 0.8707(3) 0.6717(3) 0.0479(18) Uani 1 1 d D U . . .
F1_27 F 0.3105(2) 0.8622(2) 0.72404(18) 0.0534(13) Uani 1 1 d D U . . .
F2_27 F 0.3299(2) 0.8998(3) 0.6613(2) 0.0576(14) Uani 1 1 d D U . . .
F3_27 F 0.2866(3) 0.8158(2) 0.6499(2) 0.0603(15) Uani 1 1 d D U . . .
C3_27 C 0.2405(3) 0.9586(3) 0.6872(3) 0.0369(16) Uani 1 1 d D U . . .
F4_27 F 0.2348(2) 0.9401(2) 0.73173(18) 0.0495(12) Uani 1 1 d D U . . .
F5_27 F 0.20242(19) 0.9983(2) 0.66322(18) 0.0441(11) Uani 1 1 d D U . . .
F6_27 F 0.2884(2) 0.9864(2) 0.70233(19) 0.0470(12) Uani 1 1 d D U . . .
C4_27 C 0.1920(3) 0.8624(3) 0.6475(3) 0.0426(17) Uani 1 1 d D U . . .
F7_27 F 0.2044(2) 0.8275(2) 0.69021(19) 0.0576(14) Uani 1 1 d D U . . .
F8_27 F 0.1784(2) 0.8266(2) 0.60528(19) 0.0553(14) Uani 1 1 d D U . . .
F9_27 F 0.1474(2) 0.8937(2) 0.6428(2) 0.0557(13) Uani 1 1 d D U . . .
O1_28 O 0.5301(2) 0.8826(2) 0.62549(18) 0.0340(12) Uani 1 1 d D U . . .
C1_28 C 0.5346(3) 0.8842(3) 0.5785(3) 0.0277(13) Uani 1 1 d D U . . .
C2_28 C 0.5762(3) 0.8369(3) 0.5763(3) 0.0400(16) Uani 1 1 d D U . . .
F1_28 F 0.5686(2) 0.8230(3) 0.52629(18) 0.0588(14) Uani 1 1 d D U . . .
F2_28 F 0.5721(3) 0.7863(2) 0.5995(2) 0.0607(14) Uani 1 1 d D U . . .
F3_28 F 0.6266(2) 0.8565(3) 0.6008(2) 0.0614(14) Uani 1 1 d D U . . .
C3_28 C 0.4787(3) 0.8699(3) 0.5351(3) 0.0402(16) Uani 1 1 d D U . . .
F4_28 F 0.4399(2) 0.8972(3) 0.5441(2) 0.0638(16) Uani 1 1 d D U . . .
F5_28 F 0.4684(2) 0.8102(2) 0.5328(2) 0.0588(14) Uani 1 1 d D U . . .
F6_28 F 0.4751(2) 0.8862(2) 0.48654(16) 0.0475(12) Uani 1 1 d D U . . .
C4_28 C 0.5539(3) 0.9474(3) 0.5690(3) 0.0458(18) Uani 1 1 d D U . . .
F7_28 F 0.5699(2) 0.9477(2) 0.5293(2) 0.0610(14) Uani 1 1 d D U . . .
F8_28 F 0.5941(2) 0.9664(2) 0.6126(2) 0.0643(16) Uani 1 1 d D U . . .
F9_28 F 0.5127(3) 0.9864(2) 0.5580(2) 0.0651(15) Uani 1 1 d D U . . .
O1_29 O 0.5546(3) 0.9633(3) 0.7121(2) 0.069(2) Uani 1 1 d D U . . .
C1_29 C 0.5325(3) 1.0139(3) 0.7220(3) 0.0385(15) Uani 1 1 d D U . . .
C2_29 C 0.5563(3) 1.0671(3) 0.7015(3) 0.0503(18) Uani 1 1 d D U . . .
F1_29 F 0.5488(3) 1.1197(2) 0.7202(3) 0.0698(17) Uani 1 1 d D U . . .
F2_29 F 0.5333(3) 1.0699(3) 0.6485(2) 0.0684(16) Uani 1 1 d D U . . .
F3_29 F 0.6092(2) 1.0615(3) 0.7149(3) 0.0797(19) Uani 1 1 d D U . . .
C3_29 C 0.4705(3) 1.0139(4) 0.6938(3) 0.057(2) Uani 1 1 d D U . . .
F4_29 F 0.4489(3) 1.0687(3) 0.6893(3) 0.0751(18) Uani 1 1 d D U . . .
F5_29 F 0.4484(3) 0.9793(3) 0.7195(3) 0.089(2) Uani 1 1 d D U . . .
F6_29 F 0.4560(3) 0.9911(3) 0.6453(2) 0.089(2) Uani 1 1 d D U . . .
C4_29 C 0.5490(3) 1.0215(3) 0.7822(3) 0.0423(17) Uani 1 1 d D U . . .
F7_29 F 0.5195(2) 1.0633(2) 0.7933(2) 0.0601(15) Uani 1 1 d D U . . .
F8_29 F 0.6012(2) 1.0355(2) 0.8063(2) 0.0603(14) Uani 1 1 d D U . . .
F9_29 F 0.5422(3) 0.9701(2) 0.8036(2) 0.0632(15) Uani 1 1 d D U . . .
O1_30 O 0.6305(3) 0.8862(6) 0.7109(6) 0.032(3) Uani 0.595(6) 1 d D U P C 1
C1_30 C 0.6799(6) 0.8797(5) 0.7497(5) 0.0297(15) Uani 0.595(6) 1 d D U P C 1
C2_30 C 0.7222(4) 0.9009(5) 0.7278(4) 0.0353(17) Uani 0.595(6) 1 d D U P C 1
F1_30 F 0.7709(4) 0.9087(7) 0.7657(6) 0.046(3) Uani 0.595(6) 1 d D U P C 1
F2_30 F 0.7079(7) 0.9539(6) 0.7025(5) 0.047(3) Uani 0.595(6) 1 d D U P C 1
F3_30 F 0.7267(4) 0.8619(4) 0.6924(4) 0.0510(19) Uani 0.595(6) 1 d D U P C 1
C3_30 C 0.6865(4) 0.9164(4) 0.7995(4) 0.0343(17) Uani 0.595(6) 1 d D U P C 1
F4_30 F 0.7300(3) 0.9001(4) 0.8419(3) 0.0449(19) Uani 0.595(6) 1 d D U P C 1
F5_30 F 0.6433(5) 0.9107(5) 0.8115(8) 0.039(2) Uani 0.595(6) 1 d D U P C 1
F6_30 F 0.6911(5) 0.9744(4) 0.7910(4) 0.048(2) Uani 0.595(6) 1 d D U P C 1
C4_30 C 0.6896(4) 0.8119(4) 0.7649(4) 0.0371(18) Uani 0.595(6) 1 d D U P C 1
F7_30 F 0.7424(4) 0.7998(6) 0.7905(4) 0.051(2) Uani 0.595(6) 1 d D U P C 1
F8_30 F 0.6718(8) 0.7776(7) 0.7214(7) 0.055(3) Uani 0.595(6) 1 d D U P C 1
F9_30 F 0.6654(7) 0.7950(5) 0.7965(6) 0.043(2) Uani 0.595(6) 1 d D U P C 1
O1_31 O 0.6279(5) 0.8692(10) 0.7093(9) 0.032(3) Uani 0.405(6) 1 d D U P C 2
C1_31 C 0.6782(8) 0.8685(6) 0.7466(7) 0.0297(15) Uani 0.405(6) 1 d D U P C 2
C2_31 C 0.7090(5) 0.9273(6) 0.7465(6) 0.0343(17) Uani 0.405(6) 1 d D U P C 2
F1_31 F 0.7630(6) 0.9220(12) 0.7712(9) 0.046(3) Uani 0.405(6) 1 d D U P C 2
F2_31 F 0.6945(8) 0.9716(6) 0.7718(7) 0.048(2) Uani 0.405(6) 1 d D U P C 2
F3_31 F 0.6977(12) 0.9446(10) 0.6962(7) 0.047(3) Uani 0.405(6) 1 d D U P C 2
C3_31 C 0.6767(5) 0.8592(6) 0.8018(5) 0.0353(17) Uani 0.405(6) 1 d D U P C 2
F4_31 F 0.7242(5) 0.8705(6) 0.8415(5) 0.0449(19) Uani 0.405(6) 1 d D U P C 2
F5_31 F 0.6630(11) 0.8029(7) 0.8071(10) 0.043(2) Uani 0.405(6) 1 d D U P C 2
F6_31 F 0.6400(8) 0.8956(9) 0.8088(13) 0.039(2) Uani 0.405(6) 1 d D U P C 2
C4_31 C 0.7081(5) 0.8145(6) 0.7341(5) 0.0371(18) Uani 0.405(6) 1 d D U P C 2
F7_31 F 0.7535(6) 0.7995(9) 0.7747(6) 0.051(2) Uani 0.405(6) 1 d D U P C 2
F8_31 F 0.7226(6) 0.8301(7) 0.6941(5) 0.0510(19) Uani 0.405(6) 1 d D U P C 2
F9_31 F 0.6764(12) 0.7667(11) 0.7217(10) 0.055(3) Uani 0.405(6) 1 d D U P C 2
O1_32 O 0.5259(4) 0.8459(6) 0.7215(6) 0.038(3) Uani 0.537(6) 1 d D U P C 1
C1_32 C 0.5007(7) 0.7977(8) 0.7230(5) 0.0356(14) Uani 0.537(6) 1 d D U P C 1
C2_32 C 0.4424(5) 0.8227(6) 0.7003(5) 0.055(2) Uani 0.537(6) 1 d D U P C 1
F1_32 F 0.4033(6) 0.7842(6) 0.6827(7) 0.065(3) Uani 0.537(6) 1 d D U P C 1
F2_32 F 0.4328(6) 0.8529(7) 0.7379(5) 0.079(3) Uani 0.537(6) 1 d D U P C 1
F3_32 F 0.4395(9) 0.8606(7) 0.6613(8) 0.058(3) Uani 0.537(6) 1 d D U P C 1
C3_32 C 0.5089(5) 0.7457(5) 0.6899(5) 0.050(2) Uani 0.537(6) 1 d D U P C 1
F4_32 F 0.4968(7) 0.6914(6) 0.7025(7) 0.072(3) Uani 0.537(6) 1 d D U P C 1
F5_32 F 0.5637(5) 0.7450(6) 0.7002(6) 0.065(3) Uani 0.537(6) 1 d D U P C 1
F6_32 F 0.4812(5) 0.7572(5) 0.6380(4) 0.060(2) Uani 0.537(6) 1 d D U P C 1
C4_32 C 0.5167(5) 0.7758(5) 0.7808(5) 0.048(2) Uani 0.537(6) 1 d D U P C 1
F7_32 F 0.4775(5) 0.7408(5) 0.7842(7) 0.054(3) Uani 0.537(6) 1 d D U P C 1
F8_32 F 0.5183(6) 0.8237(7) 0.8122(7) 0.063(3) Uani 0.537(6) 1 d D U P C 1
F9_32 F 0.5618(5) 0.7433(6) 0.7979(5) 0.068(2) Uani 0.537(6) 1 d D U P C 1
O1_33 O 0.5429(5) 0.8367(7) 0.7244(7) 0.038(3) Uani 0.463(6) 1 d D U P C 2
C1_33 C 0.5023(7) 0.7977(9) 0.7206(6) 0.0356(14) Uani 0.463(6) 1 d D U P C 2
C2_33 C 0.4497(6) 0.8012(7) 0.6701(5) 0.050(2) Uani 0.463(6) 1 d D U P C 2
F1_33 F 0.4131(7) 0.7642(7) 0.6768(9) 0.065(3) Uani 0.463(6) 1 d D U P C 2
F2_33 F 0.4282(11) 0.8542(8) 0.6539(10) 0.058(3) Uani 0.463(6) 1 d D U P C 2
F3_33 F 0.4545(6) 0.7785(6) 0.6271(5) 0.060(2) Uani 0.463(6) 1 d D U P C 2
C3_33 C 0.5251(6) 0.7332(6) 0.7225(6) 0.055(2) Uani 0.463(6) 1 d D U P C 2
F4_33 F 0.4797(7) 0.6966(8) 0.7051(8) 0.072(3) Uani 0.463(6) 1 d D U P C 2
F5_33 F 0.5599(5) 0.7243(7) 0.7720(5) 0.068(2) Uani 0.463(6) 1 d D U P C 2
F6_33 F 0.5471(6) 0.7247(7) 0.6877(6) 0.065(3) Uani 0.463(6) 1 d D U P C 2
C4_33 C 0.4859(6) 0.8053(6) 0.7688(5) 0.048(2) Uani 0.463(6) 1 d D U P C 2
F7_33 F 0.4606(6) 0.7565(6) 0.7766(8) 0.054(3) Uani 0.463(6) 1 d D U P C 2
F8_33 F 0.4526(7) 0.8525(7) 0.7612(7) 0.079(3) Uani 0.463(6) 1 d D U P C 2
F9_33 F 0.5335(6) 0.8124(9) 0.8116(7) 0.063(3) Uani 0.463(6) 1 d D U P C 2

loop_
_atom_site_aniso_label
_atom_site_aniso_U_11
_atom_site_aniso_U_22
_atom_site_aniso_U_33
_atom_site_aniso_U_23
_atom_site_aniso_U_13
_atom_site_aniso_U_12
Sn1 0.0460(3) 0.0396(3) 0.0302(3) -0.0035(2) 0.0004(2) 0.0042(2)
Sn2 0.0340(3) 0.0256(2) 0.0307(3) 0.0004(2) 0.00969(19) -0.0012(2)
N1_1 0.042(4) 0.042(4) 0.038(4) 0.003(3) 0.007(3) -0.013(3)
C1_1 0.044(5) 0.033(4) 0.031(4) 0.006(3) 0.011(3) -0.016(4)
C2_1 0.042(5) 0.055(5) 0.037(4) 0.005(4) 0.008(4) -0.023(4)
N1_2 0.061(5) 0.038(4) 0.037(4) 0.012(3) 0.021(3) -0.001(3)
C1_2 0.051(5) 0.026(4) 0.036(4) -0.005(3) 0.012(4) -0.011(3)
C2_2 0.070(6) 0.037(4) 0.037(5) -0.003(4) 0.018(4) -0.011(4)
N1_3 0.042(4) 0.063(5) 0.038(4) -0.013(4) 0.019(3) -0.019(4)
C2_3 0.067(7) 0.053(5) 0.062(6) -0.021(5) 0.040(5) -0.006(5)
C1_3 0.035(4) 0.053(5) 0.035(4) -0.013(4) 0.016(3) -0.009(4)
N1_4 0.057(5) 0.076(6) 0.051(5) 0.017(5) 0.011(4) 0.005(4)
C2_4 0.045(5) 0.063(6) 0.045(5) 0.003(4) 0.020(4) 0.000(4)
C1_4 0.038(5) 0.071(6) 0.027(4) 0.004(4) 0.008(3) 0.002(4)
N1_5 0.070(7) 0.096(7) 0.043(5) 0.006(5) 0.020(5) -0.020(6)
C2_5 0.071(7) 0.053(5) 0.055(6) -0.022(5) 0.028(5) -0.013(5)
C1_5 0.069(7) 0.048(5) 0.036(5) -0.004(4) 0.019(5) -0.026(5)
N1_6 0.043(4) 0.050(4) 0.046(4) 0.002(3) 0.016(3) 0.000(3)
C2_6 0.074(7) 0.051(5) 0.031(4) -0.001(4) 0.020(4) 0.006(5)
C1_6 0.039(4) 0.038(4) 0.033(4) 0.005(3) 0.016(3) 0.006(3)
N1_7 0.036(4) 0.039(4) 0.039(4) 0.004(3) 0.016(3) -0.004(3)
C1_7 0.024(4) 0.032(4) 0.025(4) 0.001(3) 0.006(3) 0.002(3)
C2_7 0.035(4) 0.028(3) 0.035(4) 0.006(3) 0.006(3) 0.002(3)
N1_8 0.030(4) 0.032(3) 0.048(4) 0.001(3) 0.007(3) -0.001(3)
C1_8 0.050(6) 0.036(4) 0.043(5) 0.000(4) 0.013(4) -0.003(4)
C2_8 0.047(6) 0.066(6) 0.073(7) -0.001(5) 0.026(5) 0.017(5)
N1_9 0.054(5) 0.041(4) 0.043(4) 0.001(3) 0.019(3) -0.014(3)
C2_9 0.064(6) 0.046(5) 0.043(5) -0.007(4) 0.027(4) -0.008(4)
C1_9 0.040(4) 0.032(4) 0.038(4) 0.003(3) 0.015(3) -0.004(3)
N1_10 0.033(4) 0.041(3) 0.031(4) -0.001(3) 0.010(3) -0.001(3)
C2_10 0.041(5) 0.054(5) 0.025(4) -0.005(3) 0.014(3) -0.008(4)
C1_10 0.022(4) 0.027(3) 0.044(5) 0.002(3) 0.011(3) 0.003(3)
N1_11 0.044(4) 0.034(4) 0.066(5) 0.001(3) 0.014(3) 0.005(3)
C2_11 0.066(7) 0.056(6) 0.064(6) 0.015(5) 0.030(5) -0.002(5)
C1_11 0.046(5) 0.035(4) 0.039(4) -0.003(3) 0.015(4) 0.006(4)
N1_12 0.041(4) 0.035(4) 0.038(4) 0.004(3) 0.013(3) -0.006(3)
C2_12 0.048(5) 0.045(5) 0.055(5) -0.012(4) 0.026(4) 0.011(4)
C1_12 0.048(5) 0.027(4) 0.033(4) -0.004(3) 0.020(4) -0.009(3)
Al1 0.0234(10) 0.0146(8) 0.0219(9) 0.0013(7) 0.0085(7) 0.0002(7)
Al2 0.0229(10) 0.0247(9) 0.0202(9) -0.0026(7) 0.0071(8) 0.0007(8)
Al3 0.0241(10) 0.0143(8) 0.0248(10) -0.0024(7) 0.0099(8) 0.0011(7)
Al4 0.0200(10) 0.0165(8) 0.0217(9) 0.0029(7) 0.0068(7) 0.0012(7)
O1_13 0.031(3) 0.028(2) 0.021(2) 0.0013(18) 0.0100(18) -0.0050(19)
C1_13 0.032(3) 0.033(3) 0.021(3) 0.001(2) 0.008(2) -0.007(2)
C2_13 0.051(4) 0.042(4) 0.028(3) 0.001(3) 0.010(3) -0.011(3)
F1_13 0.069(3) 0.051(3) 0.029(2) -0.008(2) 0.009(2) -0.008(2)
F2_13 0.062(3) 0.054(3) 0.038(3) -0.004(2) 0.014(2) -0.031(2)
F3_13 0.058(3) 0.035(2) 0.036(2) -0.0016(19) 0.003(2) -0.001(2)
C3_13 0.039(4) 0.053(4) 0.032(3) 0.008(3) 0.008(3) 0.005(3)
F4_13 0.042(3) 0.087(4) 0.033(2) 0.000(2) -0.002(2) -0.005(3)
F5_13 0.058(3) 0.046(3) 0.052(3) 0.010(2) 0.007(2) 0.013(2)
F6_13 0.031(2) 0.084(4) 0.040(3) 0.008(2) 0.015(2) 0.008(2)
C4_13 0.052(4) 0.050(4) 0.030(3) 0.001(3) 0.021(3) -0.010(3)
F7_13 0.072(3) 0.062(3) 0.022(2) 0.005(2) 0.016(2) -0.018(3)
F8_13 0.051(3) 0.075(3) 0.048(3) -0.006(3) 0.030(2) 0.000(2)
F9_13 0.053(3) 0.046(2) 0.040(3) 0.005(2) 0.019(2) -0.020(2)
O1_14 0.033(3) 0.0151(19) 0.035(3) -0.0004(19) 0.021(2) -0.0006(19)
C1_14 0.027(4) 0.017(3) 0.031(4) 0.006(2) 0.016(3) 0.001(2)
C2_14 0.065(6) 0.022(3) 0.074(7) 0.003(4) 0.049(5) 0.002(4)
F1_14 0.062(3) 0.020(2) 0.079(4) 0.015(2) 0.045(3) 0.000(2)
F2_14 0.090(4) 0.0186(19) 0.116(5) -0.005(3) 0.081(4) -0.002(2)
F3_14 0.074(4) 0.045(3) 0.043(3) -0.014(2) 0.022(3) -0.030(3)
C3_14 0.040(4) 0.031(4) 0.041(4) 0.010(3) 0.022(3) -0.002(3)
F4_14 0.034(2) 0.033(2) 0.064(3) 0.000(2) 0.030(2) -0.0034(19)
F5_14 0.039(3) 0.043(3) 0.049(3) 0.015(2) 0.011(2) 0.007(2)
F6_14 0.074(4) 0.029(2) 0.074(4) -0.013(2) 0.055(3) -0.004(2)
C4_14 0.043(5) 0.044(4) 0.039(4) 0.013(4) 0.015(4) -0.012(4)
F7_14 0.058(3) 0.092(4) 0.035(3) 0.018(3) 0.013(2) -0.032(3)
F8_14 0.046(3) 0.060(3) 0.031(2) 0.000(2) 0.009(2) -0.021(2)
F9_14 0.037(3) 0.056(3) 0.107(5) 0.050(3) 0.015(3) 0.014(2)
O1_15 0.020(2) 0.028(2) 0.022(2) -0.0017(18) 0.0038(18) -0.0020(19)
C1_15 0.025(3) 0.022(3) 0.026(3) 0.001(3) 0.007(3) 0.001(3)
C2_15 0.028(4) 0.027(3) 0.029(4) 0.007(3) 0.004(3) -0.001(3)
F1_15 0.029(2) 0.049(3) 0.036(2) 0.005(2) -0.0036(18) -0.006(2)
F2_15 0.033(2) 0.029(2) 0.043(2) 0.0093(18) 0.0099(19) -0.0020(18)
F3_15 0.051(3) 0.036(2) 0.028(2) -0.0012(18) 0.011(2) 0.005(2)
C3_15 0.028(4) 0.031(4) 0.036(4) -0.006(3) 0.012(3) 0.008(3)
F4_15 0.028(2) 0.039(2) 0.051(3) 0.001(2) 0.0153(19) 0.0048(18)
F5_15 0.055(3) 0.056(3) 0.036(3) 0.001(2) 0.024(2) 0.013(2)
F6_15 0.030(2) 0.033(2) 0.048(3) -0.0162(19) 0.0115(19) -0.0030(18)
C4_15 0.034(4) 0.032(4) 0.051(5) 0.004(3) 0.020(4) 0.003(3)
F7_15 0.044(3) 0.048(3) 0.085(4) 0.011(3) 0.039(3) -0.007(2)
F8_15 0.048(3) 0.027(2) 0.061(3) -0.004(2) 0.018(2) -0.017(2)
F9_15 0.062(3) 0.038(2) 0.057(3) 0.019(2) 0.031(3) 0.004(2)
O1_16 0.030(3) 0.014(2) 0.034(3) -0.0036(18) 0.014(3) 0.000(2)
C1_16 0.043(4) 0.016(3) 0.061(4) -0.009(2) 0.026(3) 0.000(2)
C2_16 0.057(5) 0.025(4) 0.109(6) -0.005(4) 0.036(4) 0.005(3)
F1_16 0.074(5) 0.019(2) 0.120(8) 0.005(4) 0.061(6) 0.012(3)
F2_16 0.039(3) 0.028(3) 0.103(6) 0.010(3) 0.037(4) 0.008(2)
F3_16 0.065(5) 0.069(5) 0.091(5) 0.025(4) 0.015(4) 0.018(4)
C3_16 0.100(7) 0.034(4) 0.061(5) -0.020(3) 0.029(4) -0.001(4)
F4_16 0.087(8) 0.050(3) 0.091(5) -0.044(3) 0.042(6) -0.012(4)
F5_16 0.076(6) 0.072(4) 0.050(4) -0.030(3) 0.002(4) 0.017(4)
F6_16 0.128(6) 0.057(4) 0.069(6) -0.010(4) 0.053(5) -0.007(5)
C4_16 0.078(6) 0.011(3) 0.084(6) -0.007(4) 0.045(5) -0.004(4)
F7_16 0.086(7) 0.012(2) 0.088(7) 0.004(3) 0.047(6) 0.000(3)
F8_16 0.109(7) 0.031(3) 0.082(5) -0.011(4) 0.067(5) -0.024(4)
F9_16 0.063(4) 0.043(4) 0.125(6) -0.007(4) 0.047(4) -0.008(3)
O1_17 0.030(3) 0.014(2) 0.034(3) -0.0036(18) 0.014(3) 0.000(2)
C1_17 0.043(4) 0.016(3) 0.061(4) -0.009(2) 0.026(3) 0.000(2)
C2_17 0.057(5) 0.025(4) 0.109(6) -0.005(4) 0.036(4) 0.005(3)
F1_17 0.074(5) 0.019(2) 0.120(8) 0.005(4) 0.061(6) 0.012(3)
F2_17 0.039(3) 0.028(3) 0.103(6) 0.010(3) 0.037(4) 0.008(2)
F3_17 0.065(5) 0.069(5) 0.091(5) 0.025(4) 0.015(4) 0.018(4)
C3_17 0.100(7) 0.034(4) 0.061(5) -0.020(3) 0.029(4) -0.001(4)
F4_17 0.087(8) 0.050(3) 0.091(5) -0.044(3) 0.042(6) -0.012(4)
F5_17 0.076(6) 0.072(4) 0.050(4) -0.030(3) 0.002(4) 0.017(4)
F6_17 0.128(6) 0.057(4) 0.069(6) -0.010(4) 0.053(5) -0.007(5)
C4_17 0.078(6) 0.011(3) 0.084(6) -0.007(4) 0.045(5) -0.004(4)
F7_17 0.086(7) 0.012(2) 0.088(7) 0.004(3) 0.047(6) 0.000(3)
F8_17 0.109(7) 0.031(3) 0.082(5) -0.011(4) 0.067(5) -0.024(4)
F9_17 0.063(4) 0.043(4) 0.125(6) -0.007(4) 0.047(4) -0.008(3)
O1_18 0.031(3) 0.023(2) 0.030(3) -0.003(2) 0.015(2) -0.0035(19)
C1_18 0.034(3) 0.022(3) 0.050(3) -0.004(2) 0.018(2) -0.007(2)
C2_18 0.050(4) 0.037(3) 0.055(4) -0.011(3) 0.013(3) -0.010(3)
F1_18 0.066(4) 0.038(3) 0.074(5) -0.011(3) -0.002(3) -0.017(3)
F2_18 0.089(5) 0.057(3) 0.050(3) -0.022(3) 0.022(3) -0.021(4)
F3_18 0.051(4) 0.043(3) 0.069(4) -0.001(3) -0.008(3) -0.011(3)
C3_18 0.034(3) 0.034(3) 0.064(4) -0.009(3) 0.016(3) -0.002(2)
F4_18 0.049(4) 0.034(3) 0.074(5) -0.015(3) 0.014(4) 0.002(2)
F5_18 0.057(3) 0.040(3) 0.064(4) -0.002(3) 0.011(3) 0.009(2)
F6_18 0.047(3) 0.056(3) 0.082(4) -0.031(3) 0.037(3) -0.007(2)
C4_18 0.050(4) 0.036(3) 0.070(4) 0.008(3) 0.033(3) -0.001(3)
F7_18 0.079(5) 0.038(3) 0.123(6) 0.004(3) 0.060(4) -0.014(3)
F8_18 0.046(4) 0.057(3) 0.117(5) -0.004(3) 0.041(3) 0.000(3)
F9_18 0.081(5) 0.045(3) 0.076(4) 0.006(3) 0.057(4) -0.007(3)
O1_34 0.031(3) 0.023(2) 0.030(3) -0.003(2) 0.015(2) -0.0035(19)
C1_34 0.034(3) 0.022(3) 0.050(3) -0.004(2) 0.018(2) -0.007(2)
C2_34 0.034(3) 0.034(3) 0.064(4) -0.009(3) 0.016(3) -0.002(2)
F1_34 0.066(4) 0.038(3) 0.074(5) -0.011(3) -0.002(3) -0.017(3)
F2_34 0.051(4) 0.043(3) 0.069(4) -0.001(3) -0.008(3) -0.011(3)
F3_34 0.046(4) 0.057(3) 0.117(5) -0.004(3) 0.041(3) 0.000(3)
C3_34 0.050(4) 0.037(3) 0.055(4) -0.011(3) 0.013(3) -0.010(3)
F4_34 0.049(4) 0.034(3) 0.074(5) -0.015(3) 0.014(4) 0.002(2)
F5_34 0.047(3) 0.056(3) 0.082(4) -0.031(3) 0.037(3) -0.007(2)
F6_34 0.089(5) 0.057(3) 0.050(3) -0.022(3) 0.022(3) -0.021(4)
C4_34 0.050(4) 0.036(3) 0.070(4) 0.008(3) 0.033(3) -0.001(3)
F8_34 0.081(5) 0.045(3) 0.076(4) 0.006(3) 0.057(4) -0.007(3)
F7_34 0.079(5) 0.038(3) 0.123(6) 0.004(3) 0.060(4) -0.014(3)
F9_34 0.057(3) 0.040(3) 0.064(4) -0.002(3) 0.011(3) 0.009(2)
O1_19 0.034(3) 0.034(3) 0.021(2) 0.0012(19) 0.0127(19) -0.001(2)
C1_19 0.041(3) 0.044(3) 0.029(3) 0.014(2) 0.020(2) 0.011(2)
C2_19 0.051(4) 0.067(4) 0.038(4) 0.010(3) 0.024(3) 0.019(3)
F1_19 0.068(8) 0.098(8) 0.046(4) 0.009(4) 0.037(5) 0.017(5)
F2_19 0.080(5) 0.062(4) 0.061(5) 0.001(3) 0.037(4) 0.019(3)
F3_19 0.049(4) 0.079(5) 0.046(3) 0.014(3) 0.024(3) 0.021(3)
C3_19 0.044(4) 0.093(5) 0.036(3) 0.017(3) 0.015(3) 0.011(3)
F4_19 0.066(4) 0.115(9) 0.032(3) 0.025(5) 0.016(3) 0.019(7)
F5_19 0.048(4) 0.111(6) 0.050(4) 0.024(5) 0.020(3) 0.026(4)
F6_19 0.062(6) 0.108(5) 0.036(4) 0.003(4) 0.006(3) -0.008(4)
C4_19 0.070(5) 0.049(4) 0.071(4) 0.014(3) 0.043(4) 0.001(3)
F7_19 0.089(8) 0.058(5) 0.087(5) 0.033(5) 0.055(5) 0.004(6)
F8_19 0.079(5) 0.058(5) 0.078(4) 0.012(3) 0.037(3) -0.018(4)
F9_19 0.091(6) 0.046(4) 0.085(5) 0.016(4) 0.054(4) 0.007(4)
O1_20 0.034(3) 0.034(3) 0.021(2) 0.0012(19) 0.0127(19) -0.001(2)
C1_20 0.041(3) 0.044(3) 0.029(3) 0.014(2) 0.020(2) 0.011(2)
C2_20 0.051(4) 0.067(4) 0.038(4) 0.010(3) 0.024(3) 0.019(3)
F1_20 0.068(8) 0.098(8) 0.046(4) 0.009(4) 0.037(5) 0.017(5)
F2_20 0.080(5) 0.062(4) 0.061(5) 0.001(3) 0.037(4) 0.019(3)
F3_20 0.049(4) 0.079(5) 0.046(3) 0.014(3) 0.024(3) 0.021(3)
C3_20 0.044(4) 0.093(5) 0.036(3) 0.017(3) 0.015(3) 0.011(3)
F4_20 0.066(4) 0.115(9) 0.032(3) 0.025(5) 0.016(3) 0.019(7)
F5_20 0.048(4) 0.111(6) 0.050(4) 0.024(5) 0.020(3) 0.026(4)
F6_20 0.062(6) 0.108(5) 0.036(4) 0.003(4) 0.006(3) -0.008(4)
C4_20 0.070(5) 0.049(4) 0.071(4) 0.014(3) 0.043(4) 0.001(3)
F7_20 0.089(8) 0.058(5) 0.087(5) 0.033(5) 0.055(5) 0.004(6)
F8_20 0.079(5) 0.058(5) 0.078(4) 0.012(3) 0.037(3) -0.018(4)
F9_20 0.091(6) 0.046(4) 0.085(5) 0.016(4) 0.054(4) 0.007(4)
O1_21 0.022(2) 0.037(3) 0.023(2) -0.0046(19) 0.0044(18) 0.0032(19)
C1_21 0.022(3) 0.039(3) 0.030(3) -0.006(2) 0.001(2) -0.001(2)
C2_21 0.037(4) 0.043(4) 0.047(4) -0.012(3) 0.005(3) -0.002(3)
F1_21 0.040(3) 0.068(4) 0.070(4) -0.031(3) 0.003(2) -0.011(2)
F2_21 0.049(3) 0.068(3) 0.047(3) -0.022(2) 0.008(2) 0.008(2)
F3_21 0.065(3) 0.038(3) 0.069(3) -0.003(2) 0.011(3) -0.006(2)
C3_21 0.039(4) 0.050(4) 0.034(3) 0.003(3) 0.006(3) 0.001(3)
F4_21 0.056(3) 0.079(4) 0.036(3) 0.005(2) -0.002(2) 0.001(3)
F5_21 0.054(3) 0.048(3) 0.057(3) 0.007(2) 0.010(2) 0.008(2)
F6_21 0.050(3) 0.079(4) 0.036(3) 0.009(2) 0.016(2) 0.002(3)
C4_21 0.026(3) 0.053(4) 0.048(4) -0.003(3) 0.008(3) 0.003(3)
F7_21 0.024(2) 0.073(3) 0.056(3) -0.009(3) 0.002(2) 0.010(2)
F8_21 0.040(3) 0.071(3) 0.062(3) 0.005(3) 0.021(2) -0.011(2)
F9_21 0.034(3) 0.064(3) 0.055(3) -0.020(2) 0.014(2) 0.005(2)
O1_22 0.032(3) 0.028(2) 0.030(3) -0.010(2) 0.013(2) -0.001(2)
C1_22 0.039(3) 0.033(3) 0.038(3) -0.010(2) 0.019(2) 0.004(2)
C2_22 0.047(4) 0.044(3) 0.034(3) -0.012(3) 0.022(3) -0.003(3)
F1_22 0.090(5) 0.071(4) 0.058(5) -0.015(3) 0.051(4) 0.007(4)
F2_22 0.067(4) 0.112(5) 0.056(3) 0.021(4) 0.023(3) 0.007(4)
F3_22 0.067(4) 0.050(3) 0.068(4) -0.002(3) 0.043(3) -0.007(3)
C3_22 0.038(3) 0.042(4) 0.039(3) -0.001(3) 0.019(3) 0.013(3)
F4_22 0.040(3) 0.064(5) 0.065(4) -0.013(4) 0.027(3) 0.008(3)
F5_22 0.047(3) 0.066(3) 0.050(3) -0.019(3) -0.001(3) 0.012(3)
F6_22 0.065(4) 0.080(4) 0.049(3) 0.015(3) 0.021(3) 0.023(3)
C4_22 0.049(4) 0.034(3) 0.057(4) -0.017(3) 0.026(3) 0.001(3)
F7_22 0.068(4) 0.034(3) 0.098(6) -0.019(3) 0.041(4) 0.009(3)
F8_22 0.108(5) 0.039(3) 0.114(6) -0.014(3) 0.073(5) -0.009(3)
F9_22 0.064(4) 0.064(4) 0.081(4) -0.033(3) 0.026(3) -0.013(3)
O1_23 0.032(3) 0.028(2) 0.030(3) -0.010(2) 0.013(2) -0.001(2)
C1_23 0.039(3) 0.033(3) 0.038(3) -0.010(2) 0.019(2) 0.004(2)
C2_23 0.047(4) 0.044(3) 0.034(3) -0.012(3) 0.022(3) -0.003(3)
F1_23 0.090(5) 0.071(4) 0.058(5) -0.015(3) 0.051(4) 0.007(4)
F2_23 0.067(4) 0.050(3) 0.068(4) -0.002(3) 0.043(3) -0.007(3)
F3_23 0.047(3) 0.066(3) 0.050(3) -0.019(3) -0.001(3) 0.012(3)
C3_23 0.038(3) 0.042(4) 0.039(3) -0.001(3) 0.019(3) 0.013(3)
F4_23 0.040(3) 0.064(5) 0.065(4) -0.013(4) 0.027(3) 0.008(3)
F5_23 0.065(4) 0.080(4) 0.049(3) 0.015(3) 0.021(3) 0.023(3)
F6_23 0.108(5) 0.039(3) 0.114(6) -0.014(3) 0.073(5) -0.009(3)
C4_23 0.049(4) 0.034(3) 0.057(4) -0.017(3) 0.026(3) 0.001(3)
F7_23 0.068(4) 0.034(3) 0.098(6) -0.019(3) 0.041(4) 0.009(3)
F8_23 0.064(4) 0.064(4) 0.081(4) -0.033(3) 0.026(3) -0.013(3)
F9_23 0.067(4) 0.112(5) 0.056(3) 0.021(4) 0.023(3) 0.007(4)
O1_24 0.029(2) 0.0129(18) 0.025(2) -0.0035(16) 0.0108(18) 0.0028(17)
C1_24 0.030(3) 0.011(2) 0.029(3) -0.005(2) 0.012(2) 0.001(2)
C2_24 0.041(4) 0.019(3) 0.042(3) -0.003(2) 0.011(3) -0.006(2)
F1_24 0.059(3) 0.0224(19) 0.054(3) -0.0122(19) 0.014(2) -0.011(2)
F2_24 0.042(2) 0.037(2) 0.055(3) 0.000(2) 0.025(2) -0.0117(19)
F3_24 0.068(3) 0.029(2) 0.054(3) 0.013(2) 0.007(2) -0.007(2)
C3_24 0.042(4) 0.025(3) 0.030(3) -0.005(2) 0.013(3) -0.002(3)
F4_24 0.061(3) 0.049(3) 0.045(3) -0.017(2) 0.026(2) 0.005(2)
F5_24 0.073(3) 0.033(2) 0.040(3) -0.0002(19) 0.026(2) -0.013(2)
F6_24 0.040(2) 0.039(2) 0.030(2) -0.0057(18) 0.0059(18) 0.0045(19)
C4_24 0.027(3) 0.029(3) 0.054(4) -0.013(3) 0.011(3) 0.004(3)
F7_24 0.048(3) 0.040(2) 0.081(4) -0.026(2) 0.016(3) 0.019(2)
F8_24 0.037(2) 0.048(3) 0.053(3) -0.011(2) 0.001(2) 0.013(2)
F9_24 0.038(3) 0.054(3) 0.073(3) -0.016(2) 0.031(2) -0.007(2)
O1_25 0.025(2) 0.023(2) 0.038(3) -0.0022(19) 0.0112(19) 0.0010(18)
C1_25 0.023(3) 0.031(3) 0.037(3) -0.003(2) 0.012(2) 0.002(2)
C2_25 0.031(3) 0.036(3) 0.067(4) -0.009(3) 0.015(3) -0.003(3)
F1_25 0.024(2) 0.058(3) 0.071(3) -0.011(3) 0.011(2) 0.003(2)
F2_25 0.035(3) 0.050(3) 0.090(4) 0.014(3) 0.019(3) -0.011(2)
F3_25 0.047(3) 0.057(3) 0.070(3) -0.031(3) 0.009(2) 0.002(2)
C3_25 0.032(3) 0.039(3) 0.044(4) -0.002(3) 0.014(3) 0.008(3)
F4_25 0.036(2) 0.038(2) 0.062(3) -0.004(2) 0.021(2) 0.0104(19)
F5_25 0.039(2) 0.044(3) 0.060(3) -0.023(2) 0.013(2) 0.004(2)
F6_25 0.057(3) 0.059(3) 0.051(3) 0.001(2) 0.031(2) 0.009(2)
C4_25 0.043(4) 0.047(4) 0.044(4) 0.007(3) 0.018(3) 0.014(3)
F7_25 0.046(3) 0.071(4) 0.052(3) 0.013(3) 0.007(2) 0.017(2)
F8_25 0.065(3) 0.053(3) 0.054(3) 0.006(2) 0.036(3) 0.019(3)
F9_25 0.048(3) 0.041(2) 0.073(3) 0.019(2) 0.024(3) 0.010(2)
O1_26 0.028(2) 0.0160(19) 0.030(2) -0.0015(17) 0.0117(19) -0.0016(17)
C1_26 0.034(3) 0.016(2) 0.023(3) -0.004(2) 0.011(2) -0.007(2)
C2_26 0.039(3) 0.025(3) 0.028(3) 0.003(2) 0.013(2) 0.000(2)
F1_26 0.050(3) 0.036(2) 0.044(3) 0.009(2) 0.023(2) -0.008(2)
F2_26 0.047(3) 0.025(2) 0.044(3) 0.0076(18) 0.016(2) 0.0041(18)
F3_26 0.058(3) 0.032(2) 0.027(2) -0.0054(17) 0.0182(19) -0.008(2)
C3_26 0.049(4) 0.020(3) 0.028(3) -0.005(2) 0.016(3) -0.008(2)
F4_26 0.059(3) 0.0230(19) 0.045(3) -0.0088(18) 0.017(2) -0.0174(19)
F5_26 0.070(3) 0.030(2) 0.027(2) -0.0071(17) 0.013(2) -0.012(2)
F6_26 0.059(3) 0.024(2) 0.055(3) -0.0108(19) 0.033(2) -0.0024(19)
C4_26 0.030(3) 0.029(3) 0.032(3) -0.002(2) 0.008(2) -0.005(2)
F7_26 0.030(2) 0.042(2) 0.050(3) 0.005(2) 0.0071(19) -0.0113(19)
F8_26 0.041(3) 0.041(2) 0.047(3) -0.006(2) 0.020(2) 0.007(2)
F9_26 0.034(2) 0.029(2) 0.048(3) 0.0126(18) 0.0089(19) 0.0025(18)
O1_27 0.041(3) 0.022(2) 0.024(2) -0.0022(18) 0.013(2) 0.003(2)
C1_27 0.041(3) 0.026(3) 0.024(3) -0.003(2) 0.015(2) 0.001(2)
C2_27 0.054(4) 0.053(4) 0.037(4) 0.005(3) 0.019(3) 0.018(3)
F1_27 0.056(3) 0.066(3) 0.034(2) 0.007(2) 0.013(2) 0.015(3)
F2_27 0.047(3) 0.073(3) 0.056(3) 0.024(3) 0.024(2) 0.021(2)
F3_27 0.094(4) 0.040(2) 0.047(3) 0.009(2) 0.028(3) 0.030(3)
C3_27 0.043(4) 0.039(3) 0.032(3) -0.009(3) 0.018(3) -0.001(3)
F4_27 0.075(3) 0.051(3) 0.033(2) -0.011(2) 0.033(2) -0.011(3)
F5_27 0.058(3) 0.037(2) 0.043(3) -0.0109(19) 0.026(2) 0.007(2)
F6_27 0.054(3) 0.045(3) 0.041(3) -0.014(2) 0.017(2) -0.015(2)
C4_27 0.059(4) 0.039(3) 0.032(3) -0.006(3) 0.021(3) -0.009(3)
F7_27 0.086(4) 0.051(3) 0.041(3) 0.006(2) 0.031(3) -0.015(3)
F8_27 0.088(4) 0.037(2) 0.044(3) -0.008(2) 0.030(3) -0.023(2)
F9_27 0.048(3) 0.059(3) 0.067(3) -0.005(3) 0.030(3) -0.010(2)
O1_28 0.030(3) 0.051(3) 0.020(2) 0.001(2) 0.0090(19) 0.007(2)
C1_28 0.032(3) 0.028(3) 0.025(3) 0.001(2) 0.013(2) -0.002(2)
C2_28 0.047(4) 0.049(4) 0.025(3) 0.002(3) 0.014(3) 0.014(3)
F1_28 0.076(4) 0.069(3) 0.030(2) -0.002(2) 0.019(2) 0.031(3)
F2_28 0.095(4) 0.039(2) 0.051(3) 0.015(2) 0.032(3) 0.024(3)
F3_28 0.041(3) 0.101(4) 0.042(3) 0.000(3) 0.015(2) 0.016(3)
C3_28 0.040(4) 0.046(4) 0.030(3) 0.003(3) 0.009(3) -0.001(3)
F4_28 0.040(3) 0.100(4) 0.042(3) -0.009(3) 0.006(2) 0.016(3)
F5_28 0.071(4) 0.052(3) 0.040(3) 0.000(2) 0.007(2) -0.021(2)
F6_28 0.057(3) 0.054(3) 0.023(2) 0.0025(19) 0.0065(19) 0.004(2)
C4_28 0.061(4) 0.038(3) 0.032(3) 0.006(3) 0.011(3) -0.011(3)
F7_28 0.076(4) 0.062(3) 0.048(3) 0.019(2) 0.027(3) -0.016(3)
F8_28 0.082(4) 0.055(3) 0.044(3) 0.004(2) 0.012(2) -0.035(3)
F9_28 0.101(4) 0.030(2) 0.052(3) 0.006(2) 0.016(3) 0.012(3)
O1_29 0.096(5) 0.043(3) 0.040(3) -0.014(3) -0.004(3) 0.035(3)
C1_29 0.056(4) 0.023(3) 0.033(3) 0.000(2) 0.013(3) 0.011(3)
C2_29 0.059(4) 0.051(4) 0.048(4) 0.014(3) 0.029(3) 0.017(3)
F1_29 0.109(5) 0.035(2) 0.089(4) 0.008(3) 0.064(4) 0.002(3)
F2_29 0.084(4) 0.079(4) 0.051(3) 0.020(3) 0.036(3) 0.036(3)
F3_29 0.066(4) 0.113(5) 0.072(4) 0.013(4) 0.039(3) 0.016(3)
C3_29 0.056(4) 0.055(4) 0.051(4) 0.015(3) 0.010(3) 0.005(3)
F4_29 0.066(4) 0.077(4) 0.089(4) 0.037(3) 0.037(3) 0.029(3)
F5_29 0.068(4) 0.099(5) 0.083(4) 0.020(4) 0.010(3) -0.032(4)
F6_29 0.075(4) 0.110(5) 0.051(3) 0.001(3) -0.011(3) 0.010(4)
C4_29 0.060(4) 0.029(3) 0.038(4) 0.000(3) 0.019(3) -0.003(3)
F7_29 0.093(4) 0.043(3) 0.060(3) -0.006(2) 0.047(3) 0.007(3)
F8_29 0.071(3) 0.057(3) 0.048(3) -0.015(2) 0.018(2) -0.012(3)
F9_29 0.083(4) 0.047(3) 0.049(3) 0.020(2) 0.014(3) -0.007(3)
O1_30 0.020(2) 0.044(8) 0.027(3) 0.006(4) 0.0038(19) -0.006(3)
C1_30 0.020(3) 0.030(3) 0.033(3) 0.003(2) 0.004(2) -0.002(2)
C2_30 0.028(3) 0.038(4) 0.039(3) 0.006(3) 0.011(3) -0.004(3)
F1_30 0.024(3) 0.048(7) 0.059(4) 0.003(4) 0.009(3) -0.006(3)
F2_30 0.040(7) 0.046(4) 0.050(3) 0.014(3) 0.014(4) -0.011(4)
F3_30 0.041(3) 0.065(5) 0.054(3) -0.005(4) 0.027(3) -0.008(4)
C3_30 0.029(3) 0.031(3) 0.038(3) 0.002(3) 0.007(3) -0.004(3)
F4_30 0.037(3) 0.051(5) 0.035(3) -0.003(4) 0.002(2) -0.001(4)
F5_30 0.038(3) 0.042(6) 0.037(3) -0.001(5) 0.014(2) 0.001(4)
F6_30 0.059(4) 0.029(2) 0.059(6) -0.003(3) 0.026(4) -0.007(2)
C4_30 0.032(4) 0.029(3) 0.049(4) 0.004(3) 0.015(3) 0.001(3)
F7_30 0.040(4) 0.043(3) 0.068(5) 0.010(4) 0.017(3) 0.014(3)
F8_30 0.065(4) 0.037(5) 0.063(3) -0.008(3) 0.025(3) -0.012(4)
F9_30 0.038(3) 0.036(3) 0.051(6) 0.010(3) 0.013(3) -0.004(3)
O1_31 0.020(2) 0.044(8) 0.027(3) 0.006(4) 0.0038(19) -0.006(3)
C1_31 0.020(3) 0.030(3) 0.033(3) 0.003(2) 0.004(2) -0.002(2)
C2_31 0.029(3) 0.031(3) 0.038(3) 0.002(3) 0.007(3) -0.004(3)
F1_31 0.024(3) 0.048(7) 0.059(4) 0.003(4) 0.009(3) -0.006(3)
F2_31 0.059(4) 0.029(2) 0.059(6) -0.003(3) 0.026(4) -0.007(2)
F3_31 0.040(7) 0.046(4) 0.050(3) 0.014(3) 0.014(4) -0.011(4)
C3_31 0.028(3) 0.038(4) 0.039(3) 0.006(3) 0.011(3) -0.004(3)
F4_31 0.037(3) 0.051(5) 0.035(3) -0.003(4) 0.002(2) -0.001(4)
F5_31 0.038(3) 0.036(3) 0.051(6) 0.010(3) 0.013(3) -0.004(3)
F6_31 0.038(3) 0.042(6) 0.037(3) -0.001(5) 0.014(2) 0.001(4)
C4_31 0.032(4) 0.029(3) 0.049(4) 0.004(3) 0.015(3) 0.001(3)
F7_31 0.040(4) 0.043(3) 0.068(5) 0.010(4) 0.017(3) 0.014(3)
F8_31 0.041(3) 0.065(5) 0.054(3) -0.005(4) 0.027(3) -0.008(4)
F9_31 0.065(4) 0.037(5) 0.063(3) -0.008(3) 0.025(3) -0.012(4)
O1_32 0.019(6) 0.050(4) 0.038(3) 0.019(3) 0.004(5) -0.009(4)
C1_32 0.039(3) 0.037(3) 0.033(3) 0.004(2) 0.016(2) -0.011(2)
C2_32 0.055(4) 0.054(4) 0.064(4) 0.017(3) 0.032(3) 0.000(3)
F1_32 0.036(5) 0.073(7) 0.087(5) 0.025(5) 0.025(3) -0.007(5)
F2_32 0.089(8) 0.082(4) 0.074(7) 0.016(5) 0.041(6) 0.029(5)
F3_32 0.031(8) 0.074(4) 0.066(5) 0.030(4) 0.016(6) 0.001(4)
C3_32 0.055(4) 0.054(4) 0.042(4) 0.002(3) 0.022(3) -0.008(3)
F4_32 0.106(7) 0.040(3) 0.098(5) -0.009(3) 0.071(5) -0.007(4)
F5_32 0.077(5) 0.054(7) 0.081(5) -0.007(4) 0.049(5) 0.004(4)
F6_32 0.082(7) 0.059(6) 0.039(3) -0.006(3) 0.021(4) -0.025(4)
C4_32 0.062(5) 0.046(4) 0.041(4) 0.006(3) 0.024(3) -0.008(3)
F7_32 0.074(6) 0.050(5) 0.051(5) 0.010(4) 0.040(6) -0.009(5)
F8_32 0.088(6) 0.062(5) 0.038(3) -0.004(3) 0.024(4) -0.012(4)
F9_32 0.061(4) 0.073(6) 0.070(5) 0.022(4) 0.027(4) 0.012(4)
O1_33 0.019(6) 0.050(4) 0.038(3) 0.019(3) 0.004(5) -0.009(4)
C1_33 0.039(3) 0.037(3) 0.033(3) 0.004(2) 0.016(2) -0.011(2)
C2_33 0.055(4) 0.054(4) 0.042(4) 0.002(3) 0.022(3) -0.008(3)
F1_33 0.036(5) 0.073(7) 0.087(5) 0.025(5) 0.025(3) -0.007(5)
F2_33 0.031(8) 0.074(4) 0.066(5) 0.030(4) 0.016(6) 0.001(4)
F3_33 0.082(7) 0.059(6) 0.039(3) -0.006(3) 0.021(4) -0.025(4)
C3_33 0.055(4) 0.054(4) 0.064(4) 0.017(3) 0.032(3) 0.000(3)
F4_33 0.106(7) 0.040(3) 0.098(5) -0.009(3) 0.071(5) -0.007(4)
F5_33 0.061(4) 0.073(6) 0.070(5) 0.022(4) 0.027(4) 0.012(4)
F6_33 0.077(5) 0.054(7) 0.081(5) -0.007(4) 0.049(5) 0.004(4)
C4_33 0.062(5) 0.046(4) 0.041(4) 0.006(3) 0.024(3) -0.008(3)
F7_33 0.074(6) 0.050(5) 0.051(5) 0.010(4) 0.040(6) -0.009(5)
F8_33 0.089(8) 0.082(4) 0.074(7) 0.016(5) 0.041(6) 0.029(5)
F9_33 0.088(6) 0.062(5) 0.038(3) -0.004(3) 0.024(4) -0.012(4)

loop_
_atom_type_symbol
_atom_type_description
_atom_type_scat_dispersion_real
_atom_type_scat_dispersion_imag
_atom_type_scat_source
C C 0.0033 0.0016 'International Tables Vol C Tables 4.2.6.8 and 6.1.1.4'
H H 0.0000 0.0000 'International Tables Vol C Tables 4.2.6.8 and 6.1.1.4'
N N 0.0061 0.0033 'International Tables Vol C Tables 4.2.6.8 and 6.1.1.4'
O O 0.0106 0.0060 'International Tables Vol C Tables 4.2.6.8 and 6.1.1.4'
F F 0.0171 0.0103 'International Tables Vol C Tables 4.2.6.8 and 6.1.1.4'
Al Al 0.0645 0.0514 'International Tables Vol C Tables 4.2.6.8 and 6.1.1.4'
Sn Sn -0.6537 1.4246 'International Tables Vol C Tables 4.2.6.8 and 6.1.1.4'

loop_
_geom_angle_atom_site_label_1
_geom_angle_atom_site_label_2
_geom_angle_atom_site_label_3
_geom_angle
N1_2 Sn1 N1_1 76.8(3)
N1_2 Sn1 N1_3 77.5(2)
N1_1 Sn1 N1_3 78.3(2)
N1_2 Sn1 N1_4 75.4(3)
N1_1 Sn1 N1_4 81.5(3)
N1_3 Sn1 N1_4 149.2(2)
N1_7 Sn2 N1_10 77.8(2)
N1_7 Sn2 N1_8 77.4(2)
N1_10 Sn2 N1_8 79.9(2)
C1_1 N1_1 Sn1 172.8(7)
N1_1 C1_1 C2_1 179.3(9)
C1_1 C2_1 H2A_1 109.5
C1_1 C2_1 H2B_1 109.5
H2A_1 C2_1 H2B_1 109.5
C1_1 C2_1 H2C_1 109.5
H2A_1 C2_1 H2C_1 109.5
H2B_1 C2_1 H2C_1 109.5
C1_2 N1_2 Sn1 174.0(7)
N1_2 C1_2 C2_2 179.3(9)
C1_2 C2_2 H2A_2 109.5
C1_2 C2_2 H2B_2 109.5
H2A_2 C2_2 H2B_2 109.5
C1_2 C2_2 H2C_2 109.5
H2A_2 C2_2 H2C_2 109.5
H2B_2 C2_2 H2C_2 109.5
C1_3 N1_3 Sn1 167.5(7)
C1_3 C2_3 H2A_3 109.5
C1_3 C2_3 H2B_3 109.5
H2A_3 C2_3 H2B_3 109.5
C1_3 C2_3 H2C_3 109.5
H2A_3 C2_3 H2C_3 109.5
H2B_3 C2_3 H2C_3 109.5
N1_3 C1_3 C2_3 179.4(9)
C1_4 N1_4 Sn1 160.1(8)
C1_4 C2_4 H2A_4 109.5
C1_4 C2_4 H2B_4 109.5
H2A_4 C2_4 H2B_4 109.5
C1_4 C2_4 H2C_4 109.5
H2A_4 C2_4 H2C_4 109.5
H2B_4 C2_4 H2C_4 109.5
N1_4 C1_4 C2_4 179.0(12)
C1_5 C2_5 H2A_5 109.5
C1_5 C2_5 H2B_5 109.5
H2A_5 C2_5 H2B_5 109.5
C1_5 C2_5 H2C_5 109.5
H2A_5 C2_5 H2C_5 109.5
H2B_5 C2_5 H2C_5 109.5
N1_5 C1_5 C2_5 179.2(11)
C1_6 C2_6 H2A_6 109.5
C1_6 C2_6 H2B_6 109.5
H2A_6 C2_6 H2B_6 109.5
C1_6 C2_6 H2C_6 109.5
H2A_6 C2_6 H2C_6 109.5
H2B_6 C2_6 H2C_6 109.5
N1_6 C1_6 C2_6 178.9(9)
C1_7 N1_7 Sn2 166.0(6)
N1_7 C1_7 C2_7 178.4(8)
C1_7 C2_7 H2A_7 109.5
C1_7 C2_7 H2B_7 109.5
H2A_7 C2_7 H2B_7 109.5
C1_7 C2_7 H2C_7 109.5
H2A_7 C2_7 H2C_7 109.5
H2B_7 C2_7 H2C_7 109.5
C1_8 N1_8 Sn2 173.4(7)
N1_8 C1_8 C2_8 179.1(10)
C1_8 C2_8 H2A_8 109.5
C1_8 C2_8 H2B_8 109.5
H2A_8 C2_8 H2B_8 109.5
C1_8 C2_8 H2C_8 109.5
H2A_8 C2_8 H2C_8 109.5
H2B_8 C2_8 H2C_8 109.5
C1_9 C2_9 H2A_9 109.5
C1_9 C2_9 H2B_9 109.5
H2A_9 C2_9 H2B_9 109.5
C1_9 C2_9 H2C_9 109.5
H2A_9 C2_9 H2C_9 109.5
H2B_9 C2_9 H2C_9 109.5
N1_9 C1_9 C2_9 179.7(12)
C1_10 N1_10 Sn2 171.3(6)
C1_10 C2_10 H2A_10 109.5
C1_10 C2_10 H2B_10 109.5
H2A_10 C2_10 H2B_10 109.5
C1_10 C2_10 H2C_10 109.5
H2A_10 C2_10 H2C_10 109.5
H2B_10 C2_10 H2C_10 109.5
N1_10 C1_10 C2_10 179.6(9)
C1_11 C2_11 H2A_11 109.5
C1_11 C2_11 H2B_11 109.5
H2A_11 C2_11 H2B_11 109.5
C1_11 C2_11 H2C_11 109.5
H2A_11 C2_11 H2C_11 109.5
H2B_11 C2_11 H2C_11 109.5
N1_11 C1_11 C2_11 178.4(9)
C1_12 C2_12 H2A_12 109.5
C1_12 C2_12 H2B_12 109.5
H2A_12 C2_12 H2B_12 109.5
C1_12 C2_12 H2C_12 109.5
H2A_12 C2_12 H2C_12 109.5
H2B_12 C2_12 H2C_12 109.5
N1_12 C1_12 C2_12 178.9(9)
O1_16 Al1 O1_15 107.4(5)
O1_16 Al1 O1_13 112.8(6)
O1_15 Al1 O1_13 106.8(2)
O1_16 Al1 O1_14 108.4(5)
O1_15 Al1 O1_14 114.1(2)
O1_13 Al1 O1_14 107.5(2)
O1_15 Al1 O1_17 103.3(16)
O1_13 Al1 O1_17 114.7(17)
O1_14 Al1 O1_17 110.6(14)
O1_21 Al2 O1_34 111.2(18)
O1_21 Al2 O1_19 106.5(10)
O1_21 Al2 O1_23 111.2(15)
O1_34 Al2 O1_23 103(2)
O1_21 Al2 O1_20 108.2(11)
O1_34 Al2 O1_20 114.0(18)
O1_23 Al2 O1_20 110(2)
O1_21 Al2 O1_18 113.1(4)
O1_19 Al2 O1_18 106.8(10)
O1_21 Al2 O1_22 106.7(4)
O1_19 Al2 O1_22 114.3(12)
O1_18 Al2 O1_22 109.6(5)
O1_27 Al3 O1_26 108.9(2)
O1_27 Al3 O1_24 108.9(2)
O1_26 Al3 O1_24 112.0(2)
O1_27 Al3 O1_25 112.2(3)
O1_26 Al3 O1_25 106.8(2)
O1_24 Al3 O1_25 107.9(2)
O1_33 Al4 O1_29 115.2(7)
O1_33 Al4 O1_28 109.8(7)
O1_29 Al4 O1_28 112.6(3)
O1_29 Al4 O1_30 102.8(5)
O1_28 Al4 O1_30 109.0(6)
O1_33 Al4 O1_31 97.3(9)
O1_29 Al4 O1_31 114.9(8)
O1_28 Al4 O1_31 105.8(8)
O1_29 Al4 O1_32 104.7(6)
O1_28 Al4 O1_32 106.0(6)
O1_30 Al4 O1_32 121.7(6)
C1_13 O1_13 Al1 146.5(4)
O1_13 C1_13 C2_13 111.3(5)
O1_13 C1_13 C4_13 108.2(5)
C2_13 C1_13 C4_13 108.6(6)
O1_13 C1_13 C3_13 111.0(5)
C2_13 C1_13 C3_13 109.1(6)
C4_13 C1_13 C3_13 108.6(5)
F3_13 C2_13 F2_13 109.0(6)
F3_13 C2_13 F1_13 106.2(6)
F2_13 C2_13 F1_13 106.9(6)
F3_13 C2_13 C1_13 111.1(6)
F2_13 C2_13 C1_13 111.4(6)
F1_13 C2_13 C1_13 111.9(6)
F6_13 C3_13 F4_13 106.2(6)
F6_13 C3_13 F5_13 109.6(7)
F4_13 C3_13 F5_13 108.0(6)
F6_13 C3_13 C1_13 109.5(5)
F4_13 C3_13 C1_13 113.3(6)
F5_13 C3_13 C1_13 110.2(6)
F7_13 C4_13 F9_13 106.2(6)
F7_13 C4_13 F8_13 109.3(6)
F9_13 C4_13 F8_13 108.4(6)
F7_13 C4_13 C1_13 112.4(6)
F9_13 C4_13 C1_13 110.2(6)
F8_13 C4_13 C1_13 110.2(6)
C1_14 O1_14 Al1 146.3(4)
O1_14 C1_14 C3_14 112.3(5)
O1_14 C1_14 C4_14 110.8(6)
C3_14 C1_14 C4_14 109.7(6)
O1_14 C1_14 C2_14 108.3(6)
C3_14 C1_14 C2_14 108.1(6)
C4_14 C1_14 C2_14 107.5(6)
F2_14 C2_14 F1_14 108.7(7)
F2_14 C2_14 F3_14 107.8(8)
F1_14 C2_14 F3_14 108.9(7)
F2_14 C2_14 C1_14 110.9(7)
F1_14 C2_14 C1_14 111.1(7)
F3_14 C2_14 C1_14 109.3(6)
F5_14 C3_14 F4_14 108.1(6)
F5_14 C3_14 F6_14 106.4(6)
F4_14 C3_14 F6_14 106.5(6)
F5_14 C3_14 C1_14 112.5(6)
F4_14 C3_14 C1_14 113.4(6)
F6_14 C3_14 C1_14 109.6(6)
F8_14 C4_14 F7_14 108.1(7)
F8_14 C4_14 F9_14 107.4(7)
F7_14 C4_14 F9_14 109.8(7)
F8_14 C4_14 C1_14 109.7(6)
F7_14 C4_14 C1_14 111.8(7)
F9_14 C4_14 C1_14 109.9(7)
C1_15 O1_15 Al1 149.7(4)
O1_15 C1_15 C4_15 108.9(5)
O1_15 C1_15 C2_15 108.1(6)
C4_15 C1_15 C2_15 109.7(6)
O1_15 C1_15 C3_15 112.0(5)
C4_15 C1_15 C3_15 109.8(6)
C2_15 C1_15 C3_15 108.3(5)
F3_15 C2_15 F2_15 109.3(6)
F3_15 C2_15 F1_15 106.9(6)
F2_15 C2_15 F1_15 107.8(6)
F3_15 C2_15 C1_15 110.6(5)
F2_15 C2_15 C1_15 110.2(6)
F1_15 C2_15 C1_15 111.9(6)
F6_15 C3_15 F4_15 109.0(6)
F6_15 C3_15 F5_15 108.4(6)
F4_15 C3_15 F5_15 107.6(6)
F6_15 C3_15 C1_15 110.3(6)
F4_15 C3_15 C1_15 111.9(6)
F5_15 C3_15 C1_15 109.5(6)
F9_15 C4_15 F8_15 108.0(6)
F9_15 C4_15 F7_15 108.1(7)
F8_15 C4_15 F7_15 107.5(7)
F9_15 C4_15 C1_15 110.7(6)
F8_15 C4_15 C1_15 110.7(6)
F7_15 C4_15 C1_15 111.8(6)
C1_16 O1_16 Al1 146.4(10)
O1_16 C1_16 C4_16 112.0(10)
O1_16 C1_16 C2_16 106.8(10)
C4_16 C1_16 C2_16 108.9(11)
O1_16 C1_16 C3_16 109.9(11)
C4_16 C1_16 C3_16 107.1(11)
C2_16 C1_16 C3_16 112.2(12)
F2_16 C2_16 F1_16 115.5(12)
F2_16 C2_16 C1_16 119.6(11)
F1_16 C2_16 C1_16 111.1(11)
F2_16 C2_16 F3_16 104.4(12)
F1_16 C2_16 F3_16 105.0(10)
C1_16 C2_16 F3_16 98.2(11)
F5_16 C3_16 F4_16 115.7(14)
F5_16 C3_16 C1_16 122.7(11)
F4_16 C3_16 C1_16 115.8(13)
F5_16 C3_16 F6_16 99.8(11)
F4_16 C3_16 F6_16 99.2(10)
C1_16 C3_16 F6_16 95.4(11)
F8_16 C4_16 F7_16 117.2(11)
F8_16 C4_16 C1_16 117.7(9)
F7_16 C4_16 C1_16 117.3(11)
F8_16 C4_16 F9_16 99.2(10)
F7_16 C4_16 F9_16 98.7(10)
C1_16 C4_16 F9_16 100.2(10)
C1_17 O1_17 Al1 153(3)
O1_17 C1_17 C2_17 111(2)
O1_17 C1_17 C3_17 111(2)
C2_17 C1_17 C3_17 107.8(17)
O1_17 C1_17 C4_17 111(2)
C2_17 C1_17 C4_17 109.1(17)
C3_17 C1_17 C4_17 106.5(17)
F1_17 C2_17 F2_17 106.3(18)
F1_17 C2_17 F3_17 113.2(19)
F2_17 C2_17 F3_17 115.9(19)
F1_17 C2_17 C1_17 114(2)
F2_17 C2_17 C1_17 112.5(19)
F3_17 C2_17 C1_17 95.4(17)
F4_17 C3_17 F5_17 110(2)
F4_17 C3_17 F6_17 117(2)
F5_17 C3_17 F6_17 113.4(19)
F4_17 C3_17 C1_17 106(3)
F5_17 C3_17 C1_17 108(2)
F6_17 C3_17 C1_17 101.8(18)
F8_17 C4_17 F7_17 108.2(19)
F8_17 C4_17 F9_17 113.1(19)
F7_17 C4_17 F9_17 119(2)
F8_17 C4_17 C1_17 109.2(19)
F7_17 C4_17 C1_17 105(2)
F9_17 C4_17 C1_17 101.7(17)
C1_18 O1_18 Al2 150.0(6)
O1_18 C1_18 C4_18 109.1(7)
O1_18 C1_18 C3_18 110.0(7)
C4_18 C1_18 C3_18 108.8(7)
O1_18 C1_18 C2_18 110.6(7)
C4_18 C1_18 C2_18 109.1(7)
C3_18 C1_18 C2_18 109.2(7)
F3_18 C2_18 F2_18 107.2(8)
F3_18 C2_18 F1_18 108.9(7)
F2_18 C2_18 F1_18 107.5(8)
F3_18 C2_18 C1_18 110.7(7)
F2_18 C2_18 C1_18 110.5(7)
F1_18 C2_18 C1_18 111.9(7)
F6_18 C3_18 F4_18 107.8(8)
F6_18 C3_18 F5_18 107.3(8)
F4_18 C3_18 F5_18 106.7(7)
F6_18 C3_18 C1_18 110.7(8)
F4_18 C3_18 C1_18 112.7(7)
F5_18 C3_18 C1_18 111.4(7)
F9_18 C4_18 F8_18 107.5(8)
F9_18 C4_18 F7_18 107.3(8)
F8_18 C4_18 F7_18 108.0(9)
F9_18 C4_18 C1_18 110.9(7)
F8_18 C4_18 C1_18 110.5(8)
F7_18 C4_18 C1_18 112.4(7)
C1_34 O1_34 Al2 145(3)
O1_34 C1_34 C3_34 112(2)
O1_34 C1_34 C2_34 109(2)
C3_34 C1_34 C2_34 111.5(19)
O1_34 C1_34 C4_34 106(2)
C3_34 C1_34 C4_34 110.5(18)
C2_34 C1_34 C4_34 108.5(18)
F1_34 C2_34 F2_34 108(2)
F1_34 C2_34 F3_34 107(2)
F2_34 C2_34 F3_34 107(2)
F1_34 C2_34 C1_34 112(2)
F2_34 C2_34 C1_34 120(3)
F3_34 C2_34 C1_34 102(3)
F4_34 C3_34 F6_34 103(2)
F4_34 C3_34 F5_34 106(2)
F6_34 C3_34 F5_34 107(2)
F4_34 C3_34 C1_34 115(3)
F6_34 C3_34 C1_34 119(3)
F5_34 C3_34 C1_34 106(3)
F7_34 C4_34 F9_34 111(2)
F7_34 C4_34 F8_34 111(2)
F9_34 C4_34 F8_34 107(2)
F7_34 C4_34 C1_34 111(3)
F9_34 C4_34 C1_34 110(2)
F8_34 C4_34 C1_34 107(2)
C1_19 O1_19 Al2 148.3(19)
O1_19 C1_19 C3_19 108.3(14)
O1_19 C1_19 C4_19 111.5(16)
C3_19 C1_19 C4_19 109.1(13)
O1_19 C1_19 C2_19 110.0(16)
C3_19 C1_19 C2_19 109.4(12)
C4_19 C1_19 C2_19 108.5(12)
F3_19 C2_19 F2_19 107.8(12)
F3_19 C2_19 F1_19 109.4(14)
F2_19 C2_19 F1_19 110.9(13)
F3_19 C2_19 C1_19 111.4(12)
F2_19 C2_19 C1_19 108.6(12)
F1_19 C2_19 C1_19 108.7(17)
F4_19 C3_19 F6_19 103.3(13)
F4_19 C3_19 F5_19 111.6(13)
F6_19 C3_19 F5_19 104.8(13)
F4_19 C3_19 C1_19 115.5(16)
F6_19 C3_19 C1_19 110.4(12)
F5_19 C3_19 C1_19 110.5(12)
F9_19 C4_19 F7_19 109.5(15)
F9_19 C4_19 F8_19 108.4(13)
F7_19 C4_19 F8_19 110.3(14)
F9_19 C4_19 C1_19 111.6(13)
F7_19 C4_19 C1_19 107.7(17)
F8_19 C4_19 C1_19 109.4(12)
C1_20 O1_20 Al2 149(2)
O1_20 C1_20 C3_20 107.3(14)
O1_20 C1_20 C2_20 110.5(16)
C3_20 C1_20 C2_20 109.8(13)
O1_20 C1_20 C4_20 110.1(16)
C3_20 C1_20 C4_20 110.6(13)
C2_20 C1_20 C4_20 108.4(13)
F3_20 C2_20 F2_20 107.5(12)
F3_20 C2_20 F1_20 109.2(14)
F2_20 C2_20 F1_20 104.5(14)
F3_20 C2_20 C1_20 111.3(12)
F2_20 C2_20 C1_20 110.9(13)
F1_20 C2_20 C1_20 113.1(17)
F4_20 C3_20 F6_20 111.6(14)
F4_20 C3_20 F5_20 108.3(14)
F6_20 C3_20 F5_20 106.1(13)
F4_20 C3_20 C1_20 110.2(17)
F6_20 C3_20 C1_20 109.9(12)
F5_20 C3_20 C1_20 110.5(13)
F9_20 C4_20 F7_20 106.3(15)
F9_20 C4_20 F8_20 106.7(13)
F7_20 C4_20 F8_20 106.4(14)
F9_20 C4_20 C1_20 111.2(12)
F7_20 C4_20 C1_20 114.9(19)
F8_20 C4_20 C1_20 111.0(13)
C1_21 O1_21 Al2 147.8(5)
O1_21 C1_21 C4_21 107.5(6)
O1_21 C1_21 C3_21 111.1(6)
C4_21 C1_21 C3_21 109.3(6)
O1_21 C1_21 C2_21 111.7(6)
C4_21 C1_21 C2_21 108.8(6)
C3_21 C1_21 C2_21 108.3(6)
F3_21 C2_21 F2_21 106.6(6)
F3_21 C2_21 F1_21 108.3(7)
F2_21 C2_21 F1_21 107.5(6)
F3_21 C2_21 C1_21 110.6(6)
F2_21 C2_21 C1_21 111.4(6)
F1_21 C2_21 C1_21 112.1(6)
F4_21 C3_21 F5_21 107.9(6)
F4_21 C3_21 F6_21 107.9(6)
F5_21 C3_21 F6_21 106.4(6)
F4_21 C3_21 C1_21 113.1(6)
F5_21 C3_21 C1_21 111.0(6)
F6_21 C3_21 C1_21 110.2(6)
F7_21 C4_21 F8_21 107.7(6)
F7_21 C4_21 F9_21 106.8(6)
F8_21 C4_21 F9_21 107.1(6)
F7_21 C4_21 C1_21 114.1(6)
F8_21 C4_21 C1_21 109.8(6)
F9_21 C4_21 C1_21 111.1(6)
C1_22 O1_22 Al2 144.3(8)
O1_22 C1_22 C2_22 111.3(8)
O1_22 C1_22 C3_22 112.1(8)
C2_22 C1_22 C3_22 108.9(7)
O1_22 C1_22 C4_22 106.7(8)
C2_22 C1_22 C4_22 108.7(7)
C3_22 C1_22 C4_22 109.0(7)
F2_22 C2_22 F1_22 110.9(8)
F2_22 C2_22 F3_22 105.5(8)
F1_22 C2_22 F3_22 104.6(7)
F2_22 C2_22 C1_22 112.6(8)
F1_22 C2_22 C1_22 113.5(8)
F3_22 C2_22 C1_22 109.1(7)
F5_22 C3_22 F4_22 109.5(7)
F5_22 C3_22 F6_22 106.4(7)
F4_22 C3_22 F6_22 104.7(7)
F5_22 C3_22 C1_22 112.0(7)
F4_22 C3_22 C1_22 114.7(7)
F6_22 C3_22 C1_22 109.0(7)
F8_22 C4_22 F7_22 110.3(8)
F8_22 C4_22 F9_22 105.8(8)
F7_22 C4_22 F9_22 105.8(7)
F8_22 C4_22 C1_22 112.5(7)
F7_22 C4_22 C1_22 113.1(8)
F9_22 C4_22 C1_22 108.9(7)
C1_23 O1_23 Al2 152(3)
O1_23 C1_23 C4_23 110(2)
O1_23 C1_23 C2_23 112(2)
C4_23 C1_23 C2_23 107.9(17)
O1_23 C1_23 C3_23 111(2)
C4_23 C1_23 C3_23 107.5(17)
C2_23 C1_23 C3_23 108.3(17)
F2_23 C2_23 F1_23 105.3(18)
F2_23 C2_23 F3_23 119(2)
F1_23 C2_23 F3_23 117(2)
F2_23 C2_23 C1_23 105(2)
F1_23 C2_23 C1_23 110(2)
F3_23 C2_23 C1_23 99.7(19)
F5_23 C3_23 F4_23 104.2(18)
F5_23 C3_23 F6_23 118(2)
F4_23 C3_23 F6_23 114(2)
F5_23 C3_23 C1_23 108(2)
F4_23 C3_23 C1_23 108(2)
F6_23 C3_23 C1_23 103(2)
F8_23 C4_23 F7_23 105.8(18)
F8_23 C4_23 F9_23 120(2)
F7_23 C4_23 F9_23 111(2)
F8_23 C4_23 C1_23 109(2)
F7_23 C4_23 C1_23 109(2)
F9_23 C4_23 C1_23 102(2)
C1_24 O1_24 Al3 149.0(4)
O1_24 C1_24 C4_24 107.9(5)
O1_24 C1_24 C2_24 110.7(5)
C4_24 C1_24 C2_24 110.4(5)
O1_24 C1_24 C3_24 111.2(5)
C4_24 C1_24 C3_24 109.1(5)
C2_24 C1_24 C3_24 107.5(5)
F2_24 C2_24 F3_24 107.1(6)
F2_24 C2_24 F1_24 107.8(6)
F3_24 C2_24 F1_24 107.6(5)
F2_24 C2_24 C1_24 110.9(5)
F3_24 C2_24 C1_24 110.5(5)
F1_24 C2_24 C1_24 112.6(6)
F5_24 C3_24 F6_24 107.2(5)
F5_24 C3_24 F4_24 106.6(6)
F6_24 C3_24 F4_24 107.7(5)
F5_24 C3_24 C1_24 110.0(5)
F6_24 C3_24 C1_24 112.2(5)
F4_24 C3_24 C1_24 112.9(5)
F8_24 C4_24 F7_24 107.4(6)
F8_24 C4_24 F9_24 108.4(6)
F7_24 C4_24 F9_24 106.6(6)
F8_24 C4_24 C1_24 110.9(5)
F7_24 C4_24 C1_24 112.6(5)
F9_24 C4_24 C1_24 110.7(5)
C1_25 O1_25 Al3 147.0(4)
O1_25 C1_25 C2_25 108.5(5)
O1_25 C1_25 C3_25 111.2(5)
C2_25 C1_25 C3_25 110.2(6)
O1_25 C1_25 C4_25 110.4(5)
C2_25 C1_25 C4_25 109.0(6)
C3_25 C1_25 C4_25 107.4(5)
F2_25 C2_25 F1_25 107.3(6)
F2_25 C2_25 F3_25 107.0(6)
F1_25 C2_25 F3_25 107.2(6)
F2_25 C2_25 C1_25 111.5(6)
F1_25 C2_25 C1_25 113.6(6)
F3_25 C2_25 C1_25 109.9(6)
F5_25 C3_25 F4_25 108.3(6)
F5_25 C3_25 F6_25 107.0(6)
F4_25 C3_25 F6_25 105.8(6)
F5_25 C3_25 C1_25 112.2(6)
F4_25 C3_25 C1_25 113.4(6)
F6_25 C3_25 C1_25 109.7(6)
F8_25 C4_25 F9_25 106.6(6)
F8_25 C4_25 F7_25 107.8(6)
F9_25 C4_25 F7_25 106.0(6)
F8_25 C4_25 C1_25 111.5(6)
F9_25 C4_25 C1_25 112.2(6)
F7_25 C4_25 C1_25 112.4(6)
C1_26 O1_26 Al3 147.9(4)
O1_26 C1_26 C3_26 110.9(5)
O1_26 C1_26 C2_26 107.7(5)
C3_26 C1_26 C2_26 110.4(5)
O1_26 C1_26 C4_26 110.0(5)
C3_26 C1_26 C4_26 108.7(5)
C2_26 C1_26 C4_26 109.1(5)
F3_26 C2_26 F2_26 106.8(5)
F3_26 C2_26 F1_26 107.4(5)
F2_26 C2_26 F1_26 107.7(5)
F3_26 C2_26 C1_26 111.8(5)
F2_26 C2_26 C1_26 110.8(5)
F1_26 C2_26 C1_26 112.1(5)
F5_26 C3_26 F4_26 108.1(5)
F5_26 C3_26 F6_26 107.5(5)
F4_26 C3_26 F6_26 107.3(5)
F5_26 C3_26 C1_26 111.0(5)
F4_26 C3_26 C1_26 113.0(5)
F6_26 C3_26 C1_26 109.8(5)
F9_26 C4_26 F7_26 107.6(5)
F9_26 C4_26 F8_26 107.3(5)
F7_26 C4_26 F8_26 107.0(5)
F9_26 C4_26 C1_26 111.5(5)
F7_26 C4_26 C1_26 112.2(5)
F8_26 C4_26 C1_26 110.9(5)
C1_27 O1_27 Al3 148.8(4)
O1_27 C1_27 C4_27 111.1(6)
O1_27 C1_27 C2_27 110.2(6)
C4_27 C1_27 C2_27 109.1(6)
O1_27 C1_27 C3_27 107.7(5)
C4_27 C1_27 C3_27 109.2(5)
C2_27 C1_27 C3_27 109.5(6)
F2_27 C2_27 F1_27 107.9(6)
F2_27 C2_27 F3_27 107.9(6)
F1_27 C2_27 F3_27 106.4(6)
F2_27 C2_27 C1_27 111.0(6)
F1_27 C2_27 C1_27 112.6(6)
F3_27 C2_27 C1_27 110.8(6)
F5_27 C3_27 F6_27 108.1(6)
F5_27 C3_27 F4_27 108.4(6)
F6_27 C3_27 F4_27 107.1(6)
F5_27 C3_27 C1_27 111.0(5)
F6_27 C3_27 C1_27 110.2(5)
F4_27 C3_27 C1_27 111.9(6)
F8_27 C4_27 F7_27 107.8(6)
F8_27 C4_27 F9_27 107.0(6)
F7_27 C4_27 F9_27 107.1(6)
F8_27 C4_27 C1_27 110.5(6)
F7_27 C4_27 C1_27 113.4(6)
F9_27 C4_27 C1_27 110.6(6)
C1_28 O1_28 Al4 146.8(5)
O1_28 C1_28 C3_28 108.1(5)
O1_28 C1_28 C2_28 110.9(5)
C3_28 C1_28 C2_28 109.2(5)
O1_28 C1_28 C4_28 110.2(5)
C3_28 C1_28 C4_28 110.1(5)
C2_28 C1_28 C4_28 108.2(6)
F2_28 C2_28 F3_28 107.2(6)
F2_28 C2_28 F1_28 106.9(6)
F3_28 C2_28 F1_28 108.2(6)
F2_28 C2_28 C1_28 111.3(6)
F3_28 C2_28 C1_28 111.3(6)
F1_28 C2_28 C1_28 111.7(5)
F4_28 C3_28 F6_28 107.8(6)
F4_28 C3_28 F5_28 107.5(7)
F6_28 C3_28 F5_28 106.5(6)
F4_28 C3_28 C1_28 111.4(6)
F6_28 C3_28 C1_28 112.4(6)
F5_28 C3_28 C1_28 111.0(6)
F7_28 C4_28 F8_28 109.3(7)
F7_28 C4_28 F9_28 108.5(6)
F8_28 C4_28 F9_28 107.7(6)
F7_28 C4_28 C1_28 112.5(6)
F8_28 C4_28 C1_28 110.0(6)
F9_28 C4_28 C1_28 108.7(6)
C1_29 O1_29 Al4 161.7(7)
O1_29 C1_29 C3_29 112.0(6)
O1_29 C1_29 C4_29 109.9(6)
C3_29 C1_29 C4_29 110.0(6)
O1_29 C1_29 C2_29 106.8(6)
C3_29 C1_29 C2_29 109.6(6)
C4_29 C1_29 C2_29 108.5(6)
F1_29 C2_29 F3_29 106.4(7)
F1_29 C2_29 F2_29 107.8(6)
F3_29 C2_29 F2_29 107.2(6)
F1_29 C2_29 C1_29 112.7(6)
F3_29 C2_29 C1_29 112.0(6)
F2_29 C2_29 C1_29 110.3(7)
F5_29 C3_29 F6_29 107.0(8)
F5_29 C3_29 F4_29 107.9(8)
F6_29 C3_29 F4_29 107.9(7)
F5_29 C3_29 C1_29 110.6(7)
F6_29 C3_29 C1_29 110.0(7)
F4_29 C3_29 C1_29 113.2(7)
F9_29 C4_29 F7_29 107.6(6)
F9_29 C4_29 F8_29 106.3(6)
F7_29 C4_29 F8_29 109.1(6)
F9_29 C4_29 C1_29 110.3(6)
F7_29 C4_29 C1_29 111.9(6)
F8_29 C4_29 C1_29 111.4(6)
C1_30 O1_30 Al4 148.4(13)
O1_30 C1_30 C3_30 112.6(11)
O1_30 C1_30 C2_30 107.8(10)
C3_30 C1_30 C2_30 109.5(9)
O1_30 C1_30 C4_30 109.0(10)
C3_30 C1_30 C4_30 109.0(9)
C2_30 C1_30 C4_30 108.9(9)
F1_30 C2_30 F3_30 108.1(10)
F1_30 C2_30 F2_30 106.6(11)
F3_30 C2_30 F2_30 106.3(11)
F1_30 C2_30 C1_30 112.6(11)
F3_30 C2_30 C1_30 111.8(9)
F2_30 C2_30 C1_30 111.2(11)
F6_30 C3_30 F5_30 106.7(10)
F6_30 C3_30 F4_30 107.8(9)
F5_30 C3_30 F4_30 108.2(11)
F6_30 C3_30 C1_30 110.1(9)
F5_30 C3_30 C1_30 111.0(11)
F4_30 C3_30 C1_30 112.8(10)
F9_30 C4_30 F8_30 109.0(12)
F9_30 C4_30 F7_30 106.8(11)
F8_30 C4_30 F7_30 106.9(12)
F9_30 C4_30 C1_30 112.0(10)
F8_30 C4_30 C1_30 110.4(11)
F7_30 C4_30 C1_30 111.5(10)
C1_31 O1_31 Al4 146.1(17)
O1_31 C1_31 C3_31 110.2(15)
O1_31 C1_31 C2_31 111.7(15)
C3_31 C1_31 C2_31 109.6(12)
O1_31 C1_31 C4_31 107.1(13)
C3_31 C1_31 C4_31 109.0(12)
C2_31 C1_31 C4_31 109.2(12)
F1_31 C2_31 F3_31 108.0(16)
F1_31 C2_31 F2_31 105.9(14)
F3_31 C2_31 F2_31 108.9(15)
F1_31 C2_31 C1_31 113.4(17)
F3_31 C2_31 C1_31 109.7(15)
F2_31 C2_31 C1_31 110.8(12)
F5_31 C3_31 F4_31 107.8(15)
F5_31 C3_31 F6_31 107.5(15)
F4_31 C3_31 F6_31 106.8(15)
F5_31 C3_31 C1_31 110.4(14)
F4_31 C3_31 C1_31 113.1(13)
F6_31 C3_31 C1_31 111.0(16)
F9_31 C4_31 F7_31 107.5(16)
F9_31 C4_31 F8_31 111.0(15)
F7_31 C4_31 F8_31 106.5(13)
F9_31 C4_31 C1_31 110.0(17)
F7_31 C4_31 C1_31 113.1(14)
F8_31 C4_31 C1_31 108.6(12)
C1_32 O1_32 Al4 151.7(13)
O1_32 C1_32 C3_32 114.4(13)
O1_32 C1_32 C2_32 98.8(11)
C3_32 C1_32 C2_32 112.8(12)
O1_32 C1_32 C4_32 110.9(13)
C3_32 C1_32 C4_32 108.8(11)
C2_32 C1_32 C4_32 110.9(11)
F1_32 C2_32 F2_32 104.4(12)
F1_32 C2_32 F3_32 109.4(14)
F2_32 C2_32 F3_32 109.3(14)
F1_32 C2_32 C1_32 117.4(13)
F2_32 C2_32 C1_32 109.9(12)
F3_32 C2_32 C1_32 106.3(13)
F4_32 C3_32 F6_32 110.8(12)
F4_32 C3_32 F5_32 106.5(11)
F6_32 C3_32 F5_32 108.9(11)
F4_32 C3_32 C1_32 115.0(13)
F6_32 C3_32 C1_32 109.5(11)
F5_32 C3_32 C1_32 105.8(11)
F9_32 C4_32 F7_32 107.1(11)
F9_32 C4_32 F8_32 113.8(12)
F7_32 C4_32 F8_32 104.0(12)
F9_32 C4_32 C1_32 112.4(11)
F7_32 C4_32 C1_32 110.0(13)
F8_32 C4_32 C1_32 109.3(12)
C1_33 O1_33 Al4 144.1(13)
O1_33 C1_33 C2_33 117.5(14)
O1_33 C1_33 C3_33 106.9(13)
C2_33 C1_33 C3_33 106.7(13)
O1_33 C1_33 C4_33 110.3(14)
C2_33 C1_33 C4_33 107.1(12)
C3_33 C1_33 C4_33 108.0(12)
F2_33 C2_33 F3_33 102.8(14)
F2_33 C2_33 F1_33 110.2(15)
F3_33 C2_33 F1_33 102.4(13)
F2_33 C2_33 C1_33 118.4(16)
F3_33 C2_33 C1_33 113.7(12)
F1_33 C2_33 C1_33 108.0(14)
F6_33 C3_33 F5_33 112.4(13)
F6_33 C3_33 F4_33 104.4(13)
F5_33 C3_33 F4_33 116.0(14)
F6_33 C3_33 C1_33 113.1(13)
F5_33 C3_33 C1_33 106.5(12)
F4_33 C3_33 C1_33 104.4(14)
F7_33 C4_33 F8_33 108.0(14)
F7_33 C4_33 F9_33 108.7(14)
F8_33 C4_33 F9_33 112.8(13)
F7_33 C4_33 C1_33 112.2(15)
F8_33 C4_33 C1_33 110.1(12)
F9_33 C4_33 C1_33 105.2(14)

loop_
_geom_bond_atom_site_label_1
_geom_bond_atom_site_label_2
_geom_bond_distance
Sn1 N1_2 2.319(7)
Sn1 N1_1 2.345(8)
Sn1 N1_3 2.425(8)
Sn1 N1_4 2.547(10)
Sn2 N1_7 2.320(6)
Sn2 N1_10 2.373(7)
Sn2 N1_8 2.377(7)
N1_1 C1_1 1.117(11)
C1_1 C2_1 1.457(12)
C2_1 H2A_1 0.9800
C2_1 H2B_1 0.9800
C2_1 H2C_1 0.9800
N1_2 C1_2 1.161(10)
C1_2 C2_2 1.442(12)
C2_2 H2A_2 0.9800
C2_2 H2B_2 0.9800
C2_2 H2C_2 0.9800
N1_3 C1_3 1.125(11)
C2_3 C1_3 1.451(13)
C2_3 H2A_3 0.9800
C2_3 H2B_3 0.9800
C2_3 H2C_3 0.9800
N1_4 C1_4 1.136(12)
C2_4 C1_4 1.448(13)
C2_4 H2A_4 0.9800
C2_4 H2B_4 0.9800
C2_4 H2C_4 0.9800
N1_5 C1_5 1.139(14)
C2_5 C1_5 1.434(15)
C2_5 H2A_5 0.9800
C2_5 H2B_5 0.9800
C2_5 H2C_5 0.9800
N1_6 C1_6 1.141(10)
C2_6 C1_6 1.441(12)
C2_6 H2A_6 0.9800
C2_6 H2B_6 0.9800
C2_6 H2C_6 0.9800
N1_7 C1_7 1.126(9)
C1_7 C2_7 1.456(9)
C2_7 H2A_7 0.9800
C2_7 H2B_7 0.9800
C2_7 H2C_7 0.9800
N1_8 C1_8 1.135(11)
C1_8 C2_8 1.461(13)
C2_8 H2A_8 0.9800
C2_8 H2B_8 0.9800
C2_8 H2C_8 0.9800
N1_9 C1_9 1.149(10)
C2_9 C1_9 1.441(12)
C2_9 H2A_9 0.9800
C2_9 H2B_9 0.9800
C2_9 H2C_9 0.9800
N1_10 C1_10 1.135(10)
C2_10 C1_10 1.448(11)
C2_10 H2A_10 0.9800
C2_10 H2B_10 0.9800
C2_10 H2C_10 0.9800
N1_11 C1_11 1.112(10)
C2_11 C1_11 1.454(12)
C2_11 H2A_11 0.9800
C2_11 H2B_11 0.9800
C2_11 H2C_11 0.9800
N1_12 C1_12 1.141(10)
C2_12 C1_12 1.460(12)
C2_12 H2A_12 0.9800
C2_12 H2B_12 0.9800
C2_12 H2C_12 0.9800
Al1 O1_16 1.720(7)
Al1 O1_15 1.722(5)
Al1 O1_13 1.726(5)
Al1 O1_14 1.730(4)
Al1 O1_17 1.735(14)
Al2 O1_21 1.709(5)
Al2 O1_34 1.721(15)
Al2 O1_19 1.721(11)
Al2 O1_23 1.72(3)
Al2 O1_20 1.723(11)
Al2 O1_18 1.729(6)
Al2 O1_22 1.742(8)
Al3 O1_27 1.720(5)
Al3 O1_26 1.727(4)
Al3 O1_24 1.730(4)
Al3 O1_25 1.734(5)
Al4 O1_33 1.696(11)
Al4 O1_29 1.697(5)
Al4 O1_28 1.716(5)
Al4 O1_30 1.724(9)
Al4 O1_31 1.734(12)
Al4 O1_32 1.787(9)
O1_13 C1_13 1.344(8)
C1_13 C2_13 1.544(8)
C1_13 C4_13 1.552(8)
C1_13 C3_13 1.554(9)
C2_13 F3_13 1.332(8)
C2_13 F2_13 1.346(8)
C2_13 F1_13 1.360(8)
C3_13 F6_13 1.333(8)
C3_13 F4_13 1.335(8)
C3_13 F5_13 1.341(8)
C4_13 F7_13 1.340(8)
C4_13 F9_13 1.342(8)
C4_13 F8_13 1.351(8)
O1_14 C1_14 1.336(7)
C1_14 C3_14 1.527(10)
C1_14 C4_14 1.564(10)
C1_14 C2_14 1.572(10)
C2_14 F2_14 1.305(9)
C2_14 F1_14 1.334(9)
C2_14 F3_14 1.351(11)
C3_14 F5_14 1.300(9)
C3_14 F4_14 1.346(8)
C3_14 F6_14 1.356(9)
C4_14 F8_14 1.329(9)
C4_14 F7_14 1.334(9)
C4_14 F9_14 1.345(11)
O1_15 C1_15 1.342(8)
C1_15 C4_15 1.549(10)
C1_15 C2_15 1.566(9)
C1_15 C3_15 1.569(9)
C2_15 F3_15 1.312(9)
C2_15 F2_15 1.322(8)
C2_15 F1_15 1.341(8)
C3_15 F6_15 1.316(9)
C3_15 F4_15 1.328(8)
C3_15 F5_15 1.345(9)
C4_15 F9_15 1.323(9)
C4_15 F8_15 1.335(9)
C4_15 F7_15 1.350(9)
O1_16 C1_16 1.360(14)
C1_16 C4_16 1.550(17)
C1_16 C2_16 1.550(17)
C1_16 C3_16 1.558(19)
C2_16 F2_16 1.155(14)
C2_16 F1_16 1.359(14)
C2_16 F3_16 1.585(19)
C3_16 F5_16 1.186(16)
C3_16 F4_16 1.319(14)
C3_16 F6_16 1.670(19)
C4_16 F8_16 1.205(15)
C4_16 F7_16 1.288(11)
C4_16 F9_16 1.582(17)
O1_17 C1_17 1.31(3)
C1_17 C2_17 1.551(15)
C1_17 C3_17 1.553(15)
C1_17 C4_17 1.557(15)
C2_17 F1_17 1.330(14)
C2_17 F2_17 1.330(14)
C2_17 F3_17 1.358(14)
C3_17 F4_17 1.330(14)
C3_17 F5_17 1.332(14)
C3_17 F6_17 1.359(14)
C4_17 F8_17 1.334(14)
C4_17 F7_17 1.336(14)
C4_17 F9_17 1.377(14)
O1_18 C1_18 1.365(10)
C1_18 C4_18 1.540(10)
C1_18 C3_18 1.546(10)
C1_18 C2_18 1.548(10)
C2_18 F3_18 1.311(9)
C2_18 F2_18 1.313(10)
C2_18 F1_18 1.341(9)
C3_18 F6_18 1.336(10)
C3_18 F4_18 1.338(9)
C3_18 F5_18 1.339(10)
C4_18 F9_18 1.322(10)
C4_18 F8_18 1.342(11)
C4_18 F7_18 1.343(9)
O1_34 C1_34 1.33(4)
C1_34 C3_34 1.541(15)
C1_34 C2_34 1.544(15)
C1_34 C4_34 1.557(15)
C2_34 F1_34 1.333(15)
C2_34 F2_34 1.341(14)
C2_34 F3_34 1.352(15)
C3_34 F4_34 1.343(15)
C3_34 F6_34 1.343(15)
C3_34 F5_34 1.346(15)
C4_34 F7_34 1.329(14)
C4_34 F9_34 1.332(15)
C4_34 F8_34 1.336(15)
O1_19 C1_19 1.36(2)
C1_19 C3_19 1.539(13)
C1_19 C4_19 1.545(13)
C1_19 C2_19 1.551(13)
C2_19 F3_19 1.317(12)
C2_19 F2_19 1.343(12)
C2_19 F1_19 1.344(13)
C3_19 F4_19 1.337(13)
C3_19 F6_19 1.342(13)
C3_19 F5_19 1.344(13)
C4_19 F9_19 1.318(12)
C4_19 F7_19 1.342(13)
C4_19 F8_19 1.351(13)
O1_20 C1_20 1.37(3)
C1_20 C3_20 1.542(13)
C1_20 C2_20 1.542(13)
C1_20 C4_20 1.543(13)
C2_20 F3_20 1.325(12)
C2_20 F2_20 1.330(13)
C2_20 F1_20 1.346(13)
C3_20 F4_20 1.330(13)
C3_20 F6_20 1.336(13)
C3_20 F5_20 1.345(13)
C4_20 F9_20 1.339(13)
C4_20 F7_20 1.340(13)
C4_20 F8_20 1.342(13)
O1_21 C1_21 1.351(8)
C1_21 C4_21 1.540(9)
C1_21 C3_21 1.549(9)
C1_21 C2_21 1.554(9)
C2_21 F3_21 1.329(8)
C2_21 F2_21 1.334(8)
C2_21 F1_21 1.334(8)
C3_21 F4_21 1.317(8)
C3_21 F5_21 1.332(8)
C3_21 F6_21 1.338(8)
C4_21 F7_21 1.332(8)
C4_21 F8_21 1.334(8)
C4_21 F9_21 1.334(8)
O1_22 C1_22 1.338(12)
C1_22 C2_22 1.542(10)
C1_22 C3_22 1.551(10)
C1_22 C4_22 1.561(10)
C2_22 F2_22 1.291(10)
C2_22 F1_22 1.318(9)
C2_22 F3_22 1.376(9)
C3_22 F5_22 1.300(9)
C3_22 F4_22 1.327(9)
C3_22 F6_22 1.371(9)
C4_22 F8_22 1.292(10)
C4_22 F7_22 1.329(9)
C4_22 F9_22 1.375(10)
O1_23 C1_23 1.32(3)
C1_23 C4_23 1.551(15)
C1_23 C2_23 1.552(15)
C1_23 C3_23 1.553(15)
C2_23 F2_23 1.342(14)
C2_23 F1_23 1.347(14)
C2_23 F3_23 1.355(14)
C3_23 F5_23 1.337(14)
C3_23 F4_23 1.348(14)
C3_23 F6_23 1.354(14)
C4_23 F8_23 1.332(14)
C4_23 F7_23 1.339(14)
C4_23 F9_23 1.346(14)
O1_24 C1_24 1.343(7)
C1_24 C4_24 1.538(8)
C1_24 C2_24 1.546(8)
C1_24 C3_24 1.558(8)
C2_24 F2_24 1.328(8)
C2_24 F3_24 1.335(8)
C2_24 F1_24 1.338(7)
C3_24 F5_24 1.331(7)
C3_24 F6_24 1.333(7)
C3_24 F4_24 1.334(7)
C4_24 F8_24 1.324(8)
C4_24 F7_24 1.342(7)
C4_24 F9_24 1.343(8)
O1_25 C1_25 1.343(8)
C1_25 C2_25 1.530(8)
C1_25 C3_25 1.545(8)
C1_25 C4_25 1.558(9)
C2_25 F2_25 1.324(8)
C2_25 F1_25 1.337(8)
C2_25 F3_25 1.348(8)
C3_25 F5_25 1.309(8)
C3_25 F4_25 1.338(7)
C3_25 F6_25 1.348(8)
C4_25 F8_25 1.319(8)
C4_25 F9_25 1.337(8)
C4_25 F7_25 1.353(8)
O1_26 C1_26 1.358(7)
C1_26 C3_26 1.540(7)
C1_26 C2_26 1.545(8)
C1_26 C4_26 1.549(8)
C2_26 F3_26 1.323(7)
C2_26 F2_26 1.334(7)
C2_26 F1_26 1.336(7)
C3_26 F5_26 1.336(7)
C3_26 F4_26 1.337(7)
C3_26 F6_26 1.346(8)
C4_26 F9_26 1.329(7)
C4_26 F7_26 1.342(7)
C4_26 F8_26 1.342(7)
O1_27 C1_27 1.355(8)
C1_27 C4_27 1.542(9)
C1_27 C2_27 1.543(9)
C1_27 C3_27 1.549(8)
C2_27 F2_27 1.325(9)
C2_27 F1_27 1.336(8)
C2_27 F3_27 1.342(8)
C3_27 F5_27 1.317(8)
C3_27 F6_27 1.340(8)
C3_27 F4_27 1.351(8)
C4_27 F8_27 1.333(8)
C4_27 F7_27 1.333(8)
C4_27 F9_27 1.346(8)
O1_28 C1_28 1.340(8)
C1_28 C3_28 1.543(8)
C1_28 C2_28 1.552(8)
C1_28 C4_28 1.554(8)
C2_28 F2_28 1.316(8)
C2_28 F3_28 1.328(8)
C2_28 F1_28 1.340(7)
C3_28 F4_28 1.310(8)
C3_28 F6_28 1.345(8)
C3_28 F5_28 1.350(8)
C4_28 F7_28 1.315(8)
C4_28 F8_28 1.330(8)
C4_28 F9_28 1.345(9)
O1_29 C1_29 1.348(8)
C1_29 C3_29 1.537(9)
C1_29 C4_29 1.543(9)
C1_29 C2_29 1.550(9)
C2_29 F1_29 1.323(8)
C2_29 F3_29 1.328(9)
C2_29 F2_29 1.339(8)
C3_29 F5_29 1.329(9)
C3_29 F6_29 1.331(9)
C3_29 F4_29 1.333(9)
C4_29 F9_29 1.329(8)
C4_29 F7_29 1.330(8)
C4_29 F8_29 1.332(8)
O1_30 C1_30 1.345(17)
C1_30 C3_30 1.541(12)
C1_30 C2_30 1.550(12)
C1_30 C4_30 1.559(11)
C2_30 F1_30 1.328(11)
C2_30 F3_30 1.342(11)
C2_30 F2_30 1.344(12)
C3_30 F6_30 1.325(11)
C3_30 F5_30 1.328(12)
C3_30 F4_30 1.338(10)
C4_30 F9_30 1.324(12)
C4_30 F8_30 1.336(12)
C4_30 F7_30 1.341(11)
O1_31 C1_31 1.34(2)
C1_31 C3_31 1.544(13)
C1_31 C2_31 1.546(13)
C1_31 C4_31 1.554(13)
C2_31 F1_31 1.344(13)
C2_31 F3_31 1.346(13)
C2_31 F2_31 1.346(13)
C3_31 F5_31 1.327(13)
C3_31 F4_31 1.339(12)
C3_31 F6_31 1.345(13)
C4_31 F9_31 1.320(13)
C4_31 F7_31 1.333(13)
C4_31 F8_31 1.344(13)
O1_32 C1_32 1.28(2)
C1_32 C3_32 1.536(13)
C1_32 C2_32 1.546(13)
C1_32 C4_32 1.551(13)
C2_32 F1_32 1.292(12)
C2_32 F2_32 1.336(12)
C2_32 F3_32 1.341(13)
C3_32 F4_32 1.329(12)
C3_32 F6_32 1.348(12)
C3_32 F5_32 1.384(12)
C4_32 F9_32 1.330(12)
C4_32 F7_32 1.340(12)
C4_32 F8_32 1.359(12)
O1_33 C1_33 1.37(2)
C1_33 C2_33 1.546(13)
C1_33 C3_33 1.550(14)
C1_33 C4_33 1.556(13)
C2_33 F2_33 1.312(13)
C2_33 F3_33 1.334(12)
C2_33 F1_33 1.346(13)
C3_33 F6_33 1.316(13)
C3_33 F5_33 1.329(12)
C3_33 F4_33 1.386(13)
C4_33 F7_33 1.340(12)
C4_33 F8_33 1.342(12)
C4_33 F9_33 1.366(13)

loop_
_geom_torsion_atom_site_label_1
_geom_torsion_atom_site_label_2
_geom_torsion_atom_site_label_3
_geom_torsion_atom_site_label_4
_geom_torsion
O1_16 Al1 O1_13 C1_13 -82.0(9)
O1_15 Al1 O1_13 C1_13 160.2(8)
O1_14 Al1 O1_13 C1_13 37.4(9)
O1_17 Al1 O1_13 C1_13 -86.0(18)
Al1 O1_13 C1_13 C2_13 -64.7(10)
Al1 O1_13 C1_13 C4_13 176.0(6)
Al1 O1_13 C1_13 C3_13 57.0(10)
O1_13 C1_13 C2_13 F3_13 -40.4(8)
C4_13 C1_13 C2_13 F3_13 78.7(7)
C3_13 C1_13 C2_13 F3_13 -163.2(6)
O1_13 C1_13 C2_13 F2_13 81.4(7)
C4_13 C1_13 C2_13 F2_13 -159.6(6)
C3_13 C1_13 C2_13 F2_13 -41.4(7)
O1_13 C1_13 C2_13 F1_13 -159.0(6)
C4_13 C1_13 C2_13 F1_13 -39.9(8)
C3_13 C1_13 C2_13 F1_13 78.3(7)
O1_13 C1_13 C3_13 F6_13 -45.3(8)
C2_13 C1_13 C3_13 F6_13 77.7(7)
C4_13 C1_13 C3_13 F6_13 -164.1(6)
O1_13 C1_13 C3_13 F4_13 -163.6(6)
C2_13 C1_13 C3_13 F4_13 -40.6(8)
C4_13 C1_13 C3_13 F4_13 77.6(7)
O1_13 C1_13 C3_13 F5_13 75.3(7)
C2_13 C1_13 C3_13 F5_13 -161.7(6)
C4_13 C1_13 C3_13 F5_13 -43.5(8)
O1_13 C1_13 C4_13 F7_13 -163.1(6)
C2_13 C1_13 C4_13 F7_13 75.9(7)
C3_13 C1_13 C4_13 F7_13 -42.6(8)
O1_13 C1_13 C4_13 F9_13 -44.8(8)
C2_13 C1_13 C4_13 F9_13 -165.8(6)
C3_13 C1_13 C4_13 F9_13 75.7(7)
O1_13 C1_13 C4_13 F8_13 74.7(7)
C2_13 C1_13 C4_13 F8_13 -46.3(7)
C3_13 C1_13 C4_13 F8_13 -164.7(6)
O1_16 Al1 O1_14 C1_14 -31.6(10)
O1_15 Al1 O1_14 C1_14 88.0(8)
O1_13 Al1 O1_14 C1_14 -153.8(8)
O1_17 Al1 O1_14 C1_14 -28(2)
Al1 O1_14 C1_14 C3_14 57.0(11)
Al1 O1_14 C1_14 C4_14 -66.1(10)
Al1 O1_14 C1_14 C2_14 176.3(7)
O1_14 C1_14 C2_14 F2_14 41.1(9)
C3_14 C1_14 C2_14 F2_14 163.0(7)
C4_14 C1_14 C2_14 F2_14 -78.7(8)
O1_14 C1_14 C2_14 F1_14 162.1(6)
C3_14 C1_14 C2_14 F1_14 -76.0(8)
C4_14 C1_14 C2_14 F1_14 42.3(9)
O1_14 C1_14 C2_14 F3_14 -77.6(8)
C3_14 C1_14 C2_14 F3_14 44.3(8)
C4_14 C1_14 C2_14 F3_14 162.7(6)
O1_14 C1_14 C3_14 F5_14 37.8(8)
C4_14 C1_14 C3_14 F5_14 161.6(6)
C2_14 C1_14 C3_14 F5_14 -81.5(7)
O1_14 C1_14 C3_14 F4_14 160.9(6)
C4_14 C1_14 C3_14 F4_14 -75.4(8)
C2_14 C1_14 C3_14 F4_14 41.5(8)
O1_14 C1_14 C3_14 F6_14 -80.3(7)
C4_14 C1_14 C3_14 F6_14 43.4(7)
C2_14 C1_14 C3_14 F6_14 160.3(6)
O1_14 C1_14 C4_14 F8_14 43.9(8)
C3_14 C1_14 C4_14 F8_14 -80.6(8)
C2_14 C1_14 C4_14 F8_14 162.1(7)
O1_14 C1_14 C4_14 F7_14 163.9(6)
C3_14 C1_14 C4_14 F7_14 39.3(9)
C2_14 C1_14 C4_14 F7_14 -78.0(8)
O1_14 C1_14 C4_14 F9_14 -74.0(7)
C3_14 C1_14 C4_14 F9_14 161.5(6)
C2_14 C1_14 C4_14 F9_14 44.2(8)
O1_16 Al1 O1_15 C1_15 -173.3(10)
O1_13 Al1 O1_15 C1_15 -52.0(9)
O1_14 Al1 O1_15 C1_15 66.6(9)
O1_17 Al1 O1_15 C1_15 -173.3(18)
Al1 O1_15 C1_15 C4_15 121.5(8)
Al1 O1_15 C1_15 C2_15 -119.3(8)
Al1 O1_15 C1_15 C3_15 -0.1(12)
O1_15 C1_15 C2_15 F3_15 -43.6(7)
C4_15 C1_15 C2_15 F3_15 75.1(7)
C3_15 C1_15 C2_15 F3_15 -165.1(6)
O1_15 C1_15 C2_15 F2_15 77.4(7)
C4_15 C1_15 C2_15 F2_15 -163.9(6)
C3_15 C1_15 C2_15 F2_15 -44.1(8)
O1_15 C1_15 C2_15 F1_15 -162.7(5)
C4_15 C1_15 C2_15 F1_15 -44.0(8)
C3_15 C1_15 C2_15 F1_15 75.8(7)
O1_15 C1_15 C3_15 F6_15 -40.9(8)
C4_15 C1_15 C3_15 F6_15 -162.0(6)
C2_15 C1_15 C3_15 F6_15 78.2(7)
O1_15 C1_15 C3_15 F4_15 -162.4(6)
C4_15 C1_15 C3_15 F4_15 76.5(7)
C2_15 C1_15 C3_15 F4_15 -43.3(8)
O1_15 C1_15 C3_15 F5_15 78.4(7)
C4_15 C1_15 C3_15 F5_15 -42.8(8)
C2_15 C1_15 C3_15 F5_15 -162.6(6)
O1_15 C1_15 C4_15 F9_15 -46.4(8)
C2_15 C1_15 C4_15 F9_15 -164.6(6)
C3_15 C1_15 C4_15 F9_15 76.5(7)
O1_15 C1_15 C4_15 F8_15 73.2(7)
C2_15 C1_15 C4_15 F8_15 -45.0(8)
C3_15 C1_15 C4_15 F8_15 -163.9(6)
O1_15 C1_15 C4_15 F7_15 -167.0(6)
C2_15 C1_15 C4_15 F7_15 74.8(8)
C3_15 C1_15 C4_15 F7_15 -44.1(8)
O1_15 Al1 O1_16 C1_16 37(2)
O1_13 Al1 O1_16 C1_16 -81(2)
O1_14 Al1 O1_16 C1_16 161(2)
Al1 O1_16 C1_16 C4_16 41(2)
Al1 O1_16 C1_16 C2_16 159.7(19)
Al1 O1_16 C1_16 C3_16 -78(2)
O1_16 C1_16 C2_16 F2_16 29.1(19)
C4_16 C1_16 C2_16 F2_16 150.2(14)
C3_16 C1_16 C2_16 F2_16 -91.5(16)
O1_16 C1_16 C2_16 F1_16 167.7(12)
C4_16 C1_16 C2_16 F1_16 -71.2(15)
C3_16 C1_16 C2_16 F1_16 47.1(16)
O1_16 C1_16 C2_16 F3_16 -82.7(11)
C4_16 C1_16 C2_16 F3_16 38.4(12)
C3_16 C1_16 C2_16 F3_16 156.8(10)
O1_16 C1_16 C3_16 F5_16 24(2)
C4_16 C1_16 C3_16 F5_16 -98.1(16)
C2_16 C1_16 C3_16 F5_16 142.4(15)
O1_16 C1_16 C3_16 F4_16 175.6(12)
C4_16 C1_16 C3_16 F4_16 53.8(16)
C2_16 C1_16 C3_16 F4_16 -65.7(17)
O1_16 C1_16 C3_16 F6_16 -81.5(11)
C4_16 C1_16 C3_16 F6_16 156.7(9)
C2_16 C1_16 C3_16 F6_16 37.2(11)
O1_16 C1_16 C4_16 F8_16 21.8(17)
C2_16 C1_16 C4_16 F8_16 -96.1(14)
C3_16 C1_16 C4_16 F8_16 142.3(13)
O1_16 C1_16 C4_16 F7_16 170.2(12)
C2_16 C1_16 C4_16 F7_16 52.3(17)
C3_16 C1_16 C4_16 F7_16 -69.2(15)
O1_16 C1_16 C4_16 F9_16 -84.3(12)
C2_16 C1_16 C4_16 F9_16 157.8(10)
C3_16 C1_16 C4_16 F9_16 36.2(11)
O1_15 Al1 O1_17 C1_17 44(8)
O1_13 Al1 O1_17 C1_17 -72(8)
O1_14 Al1 O1_17 C1_17 166(7)
Al1 O1_17 C1_17 C2_17 120(7)
Al1 O1_17 C1_17 C3_17 -120(7)
Al1 O1_17 C1_17 C4_17 -2(8)
O1_17 C1_17 C2_17 F1_17 154(2)
C3_17 C1_17 C2_17 F1_17 32(3)
C4_17 C1_17 C2_17 F1_17 -83(2)
O1_17 C1_17 C2_17 F2_17 34(3)
C3_17 C1_17 C2_17 F2_17 -89(2)
C4_17 C1_17 C2_17 F2_17 156(2)
O1_17 C1_17 C2_17 F3_17 -87(2)
C3_17 C1_17 C2_17 F3_17 150(2)
C4_17 C1_17 C2_17 F3_17 35(2)
O1_17 C1_17 C3_17 F4_17 155(3)
C2_17 C1_17 C3_17 F4_17 -83(2)
C4_17 C1_17 C3_17 F4_17 34(2)
O1_17 C1_17 C3_17 F5_17 37(3)
C2_17 C1_17 C3_17 F5_17 159(2)
C4_17 C1_17 C3_17 F5_17 -84(2)
O1_17 C1_17 C3_17 F6_17 -82(2)
C2_17 C1_17 C3_17 F6_17 40(2)
C4_17 C1_17 C3_17 F6_17 156.5(19)
O1_17 C1_17 C4_17 F8_17 41(3)
C2_17 C1_17 C4_17 F8_17 -82(2)
C3_17 C1_17 C4_17 F8_17 162(2)
O1_17 C1_17 C4_17 F7_17 157(3)
C2_17 C1_17 C4_17 F7_17 34(2)
C3_17 C1_17 C4_17 F7_17 -82(2)
O1_17 C1_17 C4_17 F9_17 -79(3)
C2_17 C1_17 C4_17 F9_17 158(2)
C3_17 C1_17 C4_17 F9_17 42(2)
O1_21 Al2 O1_18 C1_18 -80.4(15)
O1_19 Al2 O1_18 C1_18 36.4(19)
O1_22 Al2 O1_18 C1_18 160.7(14)
Al2 O1_18 C1_18 C4_18 -168.8(13)
Al2 O1_18 C1_18 C3_18 71.9(16)
Al2 O1_18 C1_18 C2_18 -48.7(17)
O1_18 C1_18 C2_18 F3_18 -41.5(10)
C4_18 C1_18 C2_18 F3_18 78.5(9)
C3_18 C1_18 C2_18 F3_18 -162.7(7)
O1_18 C1_18 C2_18 F2_18 77.1(9)
C4_18 C1_18 C2_18 F2_18 -162.9(7)
C3_18 C1_18 C2_18 F2_18 -44.1(9)
O1_18 C1_18 C2_18 F1_18 -163.2(8)
C4_18 C1_18 C2_18 F1_18 -43.1(10)
C3_18 C1_18 C2_18 F1_18 75.7(9)
O1_18 C1_18 C3_18 F6_18 -44.5(10)
C4_18 C1_18 C3_18 F6_18 -164.0(8)
C2_18 C1_18 C3_18 F6_18 77.0(9)
O1_18 C1_18 C3_18 F4_18 -165.2(8)
C4_18 C1_18 C3_18 F4_18 75.3(10)
C2_18 C1_18 C3_18 F4_18 -43.7(10)
O1_18 C1_18 C3_18 F5_18 74.8(9)
C4_18 C1_18 C3_18 F5_18 -44.7(9)
C2_18 C1_18 C3_18 F5_18 -163.6(7)
O1_18 C1_18 C4_18 F9_18 -46.5(9)
C3_18 C1_18 C4_18 F9_18 73.6(9)
C2_18 C1_18 C4_18 F9_18 -167.4(7)
O1_18 C1_18 C4_18 F8_18 72.6(10)
C3_18 C1_18 C4_18 F8_18 -167.3(8)
C2_18 C1_18 C4_18 F8_18 -48.3(10)
O1_18 C1_18 C4_18 F7_18 -166.6(8)
C3_18 C1_18 C4_18 F7_18 -46.6(10)
C2_18 C1_18 C4_18 F7_18 72.4(10)
O1_21 Al2 O1_34 C1_34 -82(6)
O1_23 Al2 O1_34 C1_34 159(6)
O1_20 Al2 O1_34 C1_34 40(6)
Al2 O1_34 C1_34 C3_34 23(6)
Al2 O1_34 C1_34 C2_34 -101(6)
Al2 O1_34 C1_34 C4_34 143(5)
O1_34 C1_34 C2_34 F1_34 171(3)
C3_34 C1_34 C2_34 F1_34 48(3)
C4_34 C1_34 C2_34 F1_34 -74(3)
O1_34 C1_34 C2_34 F2_34 44(3)
C3_34 C1_34 C2_34 F2_34 -80(3)
C4_34 C1_34 C2_34 F2_34 158(3)
O1_34 C1_34 C2_34 F3_34 -74(3)
C3_34 C1_34 C2_34 F3_34 162(3)
C4_34 C1_34 C2_34 F3_34 40(3)
O1_34 C1_34 C3_34 F4_34 171(3)
C2_34 C1_34 C3_34 F4_34 -67(3)
C4_34 C1_34 C3_34 F4_34 54(3)
O1_34 C1_34 C3_34 F6_34 -67(3)
C2_34 C1_34 C3_34 F6_34 55(3)
C4_34 C1_34 C3_34 F6_34 176(3)
O1_34 C1_34 C3_34 F5_34 54(4)
C2_34 C1_34 C3_34 F5_34 176(3)
C4_34 C1_34 C3_34 F5_34 -63(3)
O1_34 C1_34 C4_34 F7_34 157(3)
C3_34 C1_34 C4_34 F7_34 -82(3)
C2_34 C1_34 C4_34 F7_34 41(3)
O1_34 C1_34 C4_34 F9_34 -79(3)
C3_34 C1_34 C4_34 F9_34 42(3)
C2_34 C1_34 C4_34 F9_34 164(2)
O1_34 C1_34 C4_34 F8_34 36(3)
C3_34 C1_34 C4_34 F8_34 157(2)
C2_34 C1_34 C4_34 F8_34 -80(3)
O1_21 Al2 O1_19 C1_19 -41(5)
O1_18 Al2 O1_19 C1_19 -162(4)
O1_22 Al2 O1_19 C1_19 77(5)
Al2 O1_19 C1_19 C3_19 -152(4)
Al2 O1_19 C1_19 C4_19 -32(5)
Al2 O1_19 C1_19 C2_19 88(4)
O1_19 C1_19 C2_19 F3_19 -46.2(18)
C3_19 C1_19 C2_19 F3_19 -165.0(14)
C4_19 C1_19 C2_19 F3_19 76.0(17)
O1_19 C1_19 C2_19 F2_19 72.4(16)
C3_19 C1_19 C2_19 F2_19 -46.5(17)
C4_19 C1_19 C2_19 F2_19 -165.4(13)
O1_19 C1_19 C2_19 F1_19 -166.8(16)
C3_19 C1_19 C2_19 F1_19 74.3(17)
C4_19 C1_19 C2_19 F1_19 -44.6(17)
O1_19 C1_19 C3_19 F4_19 -157.4(18)
C4_19 C1_19 C3_19 F4_19 81.1(17)
C2_19 C1_19 C3_19 F4_19 -38(2)
O1_19 C1_19 C3_19 F6_19 -40.7(19)
C4_19 C1_19 C3_19 F6_19 -162.3(14)
C2_19 C1_19 C3_19 F6_19 79.2(17)
O1_19 C1_19 C3_19 F5_19 74.7(19)
C4_19 C1_19 C3_19 F5_19 -46.8(18)
C2_19 C1_19 C3_19 F5_19 -165.4(14)
O1_19 C1_19 C4_19 F9_19 -42(2)
C3_19 C1_19 C4_19 F9_19 77.4(17)
C2_19 C1_19 C4_19 F9_19 -163.5(14)
O1_19 C1_19 C4_19 F7_19 -162.3(19)
C3_19 C1_19 C4_19 F7_19 -42.8(19)
C2_19 C1_19 C4_19 F7_19 76.3(18)
O1_19 C1_19 C4_19 F8_19 77.8(17)
C3_19 C1_19 C4_19 F8_19 -162.7(13)
C2_19 C1_19 C4_19 F8_19 -43.5(17)
O1_21 Al2 O1_20 C1_20 -36(5)
O1_34 Al2 O1_20 C1_20 -160(4)
O1_23 Al2 O1_20 C1_20 85(5)
Al2 O1_20 C1_20 C3_20 -172(4)
Al2 O1_20 C1_20 C2_20 69(5)
Al2 O1_20 C1_20 C4_20 -51(5)
O1_20 C1_20 C2_20 F3_20 -80.4(17)
C3_20 C1_20 C2_20 F3_20 161.4(14)
C4_20 C1_20 C2_20 F3_20 40.4(18)
O1_20 C1_20 C2_20 F2_20 39.2(18)
C3_20 C1_20 C2_20 F2_20 -79.0(17)
C4_20 C1_20 C2_20 F2_20 160.0(14)
O1_20 C1_20 C2_20 F1_20 156.2(17)
C3_20 C1_20 C2_20 F1_20 38.0(19)
C4_20 C1_20 C2_20 F1_20 -83.0(17)
O1_20 C1_20 C3_20 F4_20 163.1(18)
C2_20 C1_20 C3_20 F4_20 -76.7(18)
C4_20 C1_20 C3_20 F4_20 43.0(19)
O1_20 C1_20 C3_20 F6_20 -73.5(19)
C2_20 C1_20 C3_20 F6_20 46.7(18)
C4_20 C1_20 C3_20 F6_20 166.4(14)
O1_20 C1_20 C3_20 F5_20 43(2)
C2_20 C1_20 C3_20 F5_20 163.5(15)
C4_20 C1_20 C3_20 F5_20 -76.8(18)
O1_20 C1_20 C4_20 F9_20 -75.1(18)
C3_20 C1_20 C4_20 F9_20 43.3(19)
C2_20 C1_20 C4_20 F9_20 163.8(14)
O1_20 C1_20 C4_20 F7_20 164.2(18)
C3_20 C1_20 C4_20 F7_20 -77.4(19)
C2_20 C1_20 C4_20 F7_20 43(2)
O1_20 C1_20 C4_20 F8_20 43.4(19)
C3_20 C1_20 C4_20 F8_20 161.9(15)
C2_20 C1_20 C4_20 F8_20 -77.6(17)
O1_34 Al2 O1_21 C1_21 -76.0(17)
O1_19 Al2 O1_21 C1_21 160.0(14)
O1_23 Al2 O1_21 C1_21 38(2)
O1_20 Al2 O1_21 C1_21 158.0(15)
O1_18 Al2 O1_21 C1_21 -82.9(9)
O1_22 Al2 O1_21 C1_21 37.6(10)
Al2 O1_21 C1_21 C4_21 -176.2(7)
Al2 O1_21 C1_21 C3_21 64.2(11)
Al2 O1_21 C1_21 C2_21 -56.9(11)
O1_21 C1_21 C2_21 F3_21 -39.5(8)
C4_21 C1_21 C2_21 F3_21 79.2(7)
C3_21 C1_21 C2_21 F3_21 -162.1(6)
O1_21 C1_21 C2_21 F2_21 78.9(8)
C4_21 C1_21 C2_21 F2_21 -162.5(6)
C3_21 C1_21 C2_21 F2_21 -43.7(8)
O1_21 C1_21 C2_21 F1_21 -160.5(6)
C4_21 C1_21 C2_21 F1_21 -41.9(8)
C3_21 C1_21 C2_21 F1_21 76.9(8)
O1_21 C1_21 C3_21 F4_21 -165.8(6)
C4_21 C1_21 C3_21 F4_21 75.7(8)
C2_21 C1_21 C3_21 F4_21 -42.8(8)
O1_21 C1_21 C3_21 F5_21 72.8(7)
C4_21 C1_21 C3_21 F5_21 -45.7(8)
C2_21 C1_21 C3_21 F5_21 -164.1(6)
O1_21 C1_21 C3_21 F6_21 -44.9(8)
C4_21 C1_21 C3_21 F6_21 -163.4(6)
C2_21 C1_21 C3_21 F6_21 78.2(7)
O1_21 C1_21 C4_21 F7_21 -166.2(6)
C3_21 C1_21 C4_21 F7_21 -45.5(8)
C2_21 C1_21 C4_21 F7_21 72.6(8)
O1_21 C1_21 C4_21 F8_21 72.8(7)
C3_21 C1_21 C4_21 F8_21 -166.5(6)
C2_21 C1_21 C4_21 F8_21 -48.4(7)
O1_21 C1_21 C4_21 F9_21 -45.5(8)
C3_21 C1_21 C4_21 F9_21 75.2(7)
C2_21 C1_21 C4_21 F9_21 -166.7(6)
O1_21 Al2 O1_22 C1_22 -160.7(14)
O1_19 Al2 O1_22 C1_22 81.9(19)
O1_18 Al2 O1_22 C1_22 -37.9(17)
Al2 O1_22 C1_22 C2_22 77.5(16)
Al2 O1_22 C1_22 C3_22 -44.7(18)
Al2 O1_22 C1_22 C4_22 -164.0(13)
O1_22 C1_22 C2_22 F2_22 38.0(11)
C3_22 C1_22 C2_22 F2_22 162.0(8)
C4_22 C1_22 C2_22 F2_22 -79.3(10)
O1_22 C1_22 C2_22 F1_22 165.0(8)
C3_22 C1_22 C2_22 F1_22 -71.0(10)
C4_22 C1_22 C2_22 F1_22 47.7(10)
O1_22 C1_22 C2_22 F3_22 -78.8(9)
C3_22 C1_22 C2_22 F3_22 45.2(9)
C4_22 C1_22 C2_22 F3_22 163.9(7)
O1_22 C1_22 C3_22 F5_22 44.0(11)
C2_22 C1_22 C3_22 F5_22 -79.5(9)
C4_22 C1_22 C3_22 F5_22 162.0(8)
O1_22 C1_22 C3_22 F4_22 169.7(8)
C2_22 C1_22 C3_22 F4_22 46.1(10)
C4_22 C1_22 C3_22 F4_22 -72.4(10)
O1_22 C1_22 C3_22 F6_22 -73.4(10)
C2_22 C1_22 C3_22 F6_22 163.1(7)
C4_22 C1_22 C3_22 F6_22 44.6(9)
O1_22 C1_22 C4_22 F8_22 42.5(11)
C2_22 C1_22 C4_22 F8_22 162.6(8)
C3_22 C1_22 C4_22 F8_22 -78.8(10)
O1_22 C1_22 C4_22 F7_22 168.2(9)
C2_22 C1_22 C4_22 F7_22 -71.6(10)
C3_22 C1_22 C4_22 F7_22 47.0(11)
O1_22 C1_22 C4_22 F9_22 -74.5(10)
C2_22 C1_22 C4_22 F9_22 45.7(10)
C3_22 C1_22 C4_22 F9_22 164.3(7)
O1_21 Al2 O1_23 C1_23 -159(7)
O1_34 Al2 O1_23 C1_23 -40(8)
O1_20 Al2 O1_23 C1_23 81(7)
Al2 O1_23 C1_23 C4_23 159(7)
Al2 O1_23 C1_23 C2_23 39(8)
Al2 O1_23 C1_23 C3_23 -82(7)
O1_23 C1_23 C2_23 F2_23 43(3)
C4_23 C1_23 C2_23 F2_23 -78(2)
C3_23 C1_23 C2_23 F2_23 166(2)
O1_23 C1_23 C2_23 F1_23 156(3)
C4_23 C1_23 C2_23 F1_23 35(2)
C3_23 C1_23 C2_23 F1_23 -81(2)
O1_23 C1_23 C2_23 F3_23 -81(3)
C4_23 C1_23 C2_23 F3_23 158(2)
C3_23 C1_23 C2_23 F3_23 42(2)
O1_23 C1_23 C3_23 F5_23 42(3)
C4_23 C1_23 C3_23 F5_23 163(2)
C2_23 C1_23 C3_23 F5_23 -81(2)
O1_23 C1_23 C3_23 F4_23 155(3)
C4_23 C1_23 C3_23 F4_23 -85(2)
C2_23 C1_23 C3_23 F4_23 31(2)
O1_23 C1_23 C3_23 F6_23 -84(3)
C4_23 C1_23 C3_23 F6_23 37(2)
C2_23 C1_23 C3_23 F6_23 153(2)
O1_23 C1_23 C4_23 F8_23 47(3)
C2_23 C1_23 C4_23 F8_23 169(2)
C3_23 C1_23 C4_23 F8_23 -75(2)
O1_23 C1_23 C4_23 F7_23 161(3)
C2_23 C1_23 C4_23 F7_23 -76(2)
C3_23 C1_23 C4_23 F7_23 40(2)
O1_23 C1_23 C4_23 F9_23 -81(3)
C2_23 C1_23 C4_23 F9_23 41(2)
C3_23 C1_23 C4_23 F9_23 158(2)
O1_27 Al3 O1_24 C1_24 157.5(8)
O1_26 Al3 O1_24 C1_24 -82.0(8)
O1_25 Al3 O1_24 C1_24 35.3(8)
Al3 O1_24 C1_24 C4_24 145.9(7)
Al3 O1_24 C1_24 C2_24 -93.1(8)
Al3 O1_24 C1_24 C3_24 26.3(10)
O1_24 C1_24 C2_24 F2_24 42.8(7)
C4_24 C1_24 C2_24 F2_24 162.3(5)
C3_24 C1_24 C2_24 F2_24 -78.8(6)
O1_24 C1_24 C2_24 F3_24 -75.8(7)
C4_24 C1_24 C2_24 F3_24 43.7(7)
C3_24 C1_24 C2_24 F3_24 162.6(5)
O1_24 C1_24 C2_24 F1_24 163.8(5)
C4_24 C1_24 C2_24 F1_24 -76.7(7)
C3_24 C1_24 C2_24 F1_24 42.2(7)
O1_24 C1_24 C3_24 F5_24 39.8(7)
C4_24 C1_24 C3_24 F5_24 -79.1(6)
C2_24 C1_24 C3_24 F5_24 161.1(5)
O1_24 C1_24 C3_24 F6_24 -79.4(6)
C4_24 C1_24 C3_24 F6_24 161.7(5)
C2_24 C1_24 C3_24 F6_24 41.9(6)
O1_24 C1_24 C3_24 F4_24 158.7(5)
C4_24 C1_24 C3_24 F4_24 39.8(7)
C2_24 C1_24 C3_24 F4_24 -79.9(7)
O1_24 C1_24 C4_24 F8_24 45.0(7)
C2_24 C1_24 C4_24 F8_24 -76.2(7)
C3_24 C1_24 C4_24 F8_24 165.9(5)
O1_24 C1_24 C4_24 F7_24 165.5(6)
C2_24 C1_24 C4_24 F7_24 44.3(8)
C3_24 C1_24 C4_24 F7_24 -73.6(7)
O1_24 C1_24 C4_24 F9_24 -75.3(7)
C2_24 C1_24 C4_24 F9_24 163.5(5)
C3_24 C1_24 C4_24 F9_24 45.6(7)
O1_27 Al3 O1_25 C1_25 81.2(9)
O1_26 Al3 O1_25 C1_25 -38.1(9)
O1_24 Al3 O1_25 C1_25 -158.8(8)
Al3 O1_25 C1_25 C2_25 -172.5(7)
Al3 O1_25 C1_25 C3_25 -51.2(10)
Al3 O1_25 C1_25 C4_25 68.0(10)
O1_25 C1_25 C2_25 F2_25 42.7(8)
C3_25 C1_25 C2_25 F2_25 -79.3(7)
C4_25 C1_25 C2_25 F2_25 163.0(6)
O1_25 C1_25 C2_25 F1_25 164.1(6)
C3_25 C1_25 C2_25 F1_25 42.1(9)
C4_25 C1_25 C2_25 F1_25 -75.6(8)
O1_25 C1_25 C2_25 F3_25 -75.8(7)
C3_25 C1_25 C2_25 F3_25 162.3(6)
C4_25 C1_25 C2_25 F3_25 44.6(8)
O1_25 C1_25 C3_25 F5_25 43.1(8)
C2_25 C1_25 C3_25 F5_25 163.5(6)
C4_25 C1_25 C3_25 F5_25 -77.9(7)
O1_25 C1_25 C3_25 F4_25 166.3(6)
C2_25 C1_25 C3_25 F4_25 -73.3(8)
C4_25 C1_25 C3_25 F4_25 45.3(8)
O1_25 C1_25 C3_25 F6_25 -75.7(7)
C2_25 C1_25 C3_25 F6_25 44.7(8)
C4_25 C1_25 C3_25 F6_25 163.3(6)
O1_25 C1_25 C4_25 F8_25 38.4(8)
C2_25 C1_25 C4_25 F8_25 -80.8(7)
C3_25 C1_25 C4_25 F8_25 159.8(6)
O1_25 C1_25 C4_25 F9_25 -81.1(7)
C2_25 C1_25 C4_25 F9_25 159.8(6)
C3_25 C1_25 C4_25 F9_25 40.4(7)
O1_25 C1_25 C4_25 F7_25 159.6(6)
C2_25 C1_25 C4_25 F7_25 40.5(8)
C3_25 C1_25 C4_25 F7_25 -79.0(7)
O1_27 Al3 O1_26 C1_26 42.3(8)
O1_24 Al3 O1_26 C1_26 -78.3(8)
O1_25 Al3 O1_26 C1_26 163.8(7)
Al3 O1_26 C1_26 C3_26 -69.4(9)
Al3 O1_26 C1_26 C2_26 169.7(6)
Al3 O1_26 C1_26 C4_26 50.9(9)
O1_26 C1_26 C2_26 F3_26 -44.8(7)
C3_26 C1_26 C2_26 F3_26 -166.0(5)
C4_26 C1_26 C2_26 F3_26 74.5(7)
O1_26 C1_26 C2_26 F2_26 74.2(6)
C3_26 C1_26 C2_26 F2_26 -47.0(7)
C4_26 C1_26 C2_26 F2_26 -166.4(5)
O1_26 C1_26 C2_26 F1_26 -165.5(5)
C3_26 C1_26 C2_26 F1_26 73.3(7)
C4_26 C1_26 C2_26 F1_26 -46.1(6)
O1_26 C1_26 C3_26 F5_26 75.6(7)
C2_26 C1_26 C3_26 F5_26 -165.2(5)
C4_26 C1_26 C3_26 F5_26 -45.5(7)
O1_26 C1_26 C3_26 F4_26 -162.8(5)
C2_26 C1_26 C3_26 F4_26 -43.6(7)
C4_26 C1_26 C3_26 F4_26 76.1(7)
O1_26 C1_26 C3_26 F6_26 -43.1(7)
C2_26 C1_26 C3_26 F6_26 76.2(6)
C4_26 C1_26 C3_26 F6_26 -164.1(5)
O1_26 C1_26 C4_26 F9_26 -45.2(7)
C3_26 C1_26 C4_26 F9_26 76.4(6)
C2_26 C1_26 C4_26 F9_26 -163.1(5)
O1_26 C1_26 C4_26 F7_26 -165.9(5)
C3_26 C1_26 C4_26 F7_26 -44.3(7)
C2_26 C1_26 C4_26 F7_26 76.1(6)
O1_26 C1_26 C4_26 F8_26 74.4(6)
C3_26 C1_26 C4_26 F8_26 -164.0(5)
C2_26 C1_26 C4_26 F8_26 -43.5(7)
O1_26 Al3 O1_27 C1_27 -158.5(9)
O1_24 Al3 O1_27 C1_27 -36.1(10)
O1_25 Al3 O1_27 C1_27 83.4(9)
Al3 O1_27 C1_27 C4_27 -50.0(11)
Al3 O1_27 C1_27 C2_27 71.1(11)
Al3 O1_27 C1_27 C3_27 -169.6(7)
O1_27 C1_27 C2_27 F2_27 40.7(8)
C4_27 C1_27 C2_27 F2_27 163.0(6)
C3_27 C1_27 C2_27 F2_27 -77.6(7)
O1_27 C1_27 C2_27 F1_27 161.7(6)
C4_27 C1_27 C2_27 F1_27 -76.0(8)
C3_27 C1_27 C2_27 F1_27 43.5(8)
O1_27 C1_27 C2_27 F3_27 -79.2(7)
C4_27 C1_27 C2_27 F3_27 43.1(8)
C3_27 C1_27 C2_27 F3_27 162.5(6)
O1_27 C1_27 C3_27 F5_27 42.4(7)
C4_27 C1_27 C3_27 F5_27 -78.4(7)
C2_27 C1_27 C3_27 F5_27 162.2(6)
O1_27 C1_27 C3_27 F6_27 -77.3(7)
C4_27 C1_27 C3_27 F6_27 161.9(6)
C2_27 C1_27 C3_27 F6_27 42.5(8)
O1_27 C1_27 C3_27 F4_27 163.7(6)
C4_27 C1_27 C3_27 F4_27 42.9(8)
C2_27 C1_27 C3_27 F4_27 -76.5(7)
O1_27 C1_27 C4_27 F8_27 43.3(8)
C2_27 C1_27 C4_27 F8_27 -78.4(7)
C3_27 C1_27 C4_27 F8_27 162.0(6)
O1_27 C1_27 C4_27 F7_27 164.5(6)
C2_27 C1_27 C4_27 F7_27 42.8(8)
C3_27 C1_27 C4_27 F7_27 -76.8(7)
O1_27 C1_27 C4_27 F9_27 -75.0(7)
C2_27 C1_27 C4_27 F9_27 163.2(6)
C3_27 C1_27 C4_27 F9_27 43.6(7)
O1_33 Al4 O1_28 C1_28 -138.2(10)
O1_29 Al4 O1_28 C1_28 92.1(9)
O1_30 Al4 O1_28 C1_28 -21.3(10)
O1_31 Al4 O1_28 C1_28 -34.2(12)
O1_32 Al4 O1_28 C1_28 -154.0(9)
Al4 O1_28 C1_28 C3_28 -177.4(7)
Al4 O1_28 C1_28 C2_28 62.9(10)
Al4 O1_28 C1_28 C4_28 -57.0(10)
O1_28 C1_28 C2_28 F2_28 39.6(8)
C3_28 C1_28 C2_28 F2_28 -79.4(7)
C4_28 C1_28 C2_28 F2_28 160.7(6)
O1_28 C1_28 C2_28 F3_28 -80.0(7)
C3_28 C1_28 C2_28 F3_28 161.0(6)
C4_28 C1_28 C2_28 F3_28 41.1(7)
O1_28 C1_28 C2_28 F1_28 159.0(6)
C3_28 C1_28 C2_28 F1_28 39.9(8)
C4_28 C1_28 C2_28 F1_28 -80.0(7)
O1_28 C1_28 C3_28 F4_28 41.8(8)
C2_28 C1_28 C3_28 F4_28 162.5(6)
C4_28 C1_28 C3_28 F4_28 -78.7(8)
O1_28 C1_28 C3_28 F6_28 162.9(6)
C2_28 C1_28 C3_28 F6_28 -76.4(7)
C4_28 C1_28 C3_28 F6_28 42.4(8)
O1_28 C1_28 C3_28 F5_28 -78.0(7)
C2_28 C1_28 C3_28 F5_28 42.8(8)
C4_28 C1_28 C3_28 F5_28 161.5(6)
O1_28 C1_28 C4_28 F7_28 166.6(6)
C3_28 C1_28 C4_28 F7_28 -74.2(8)
C2_28 C1_28 C4_28 F7_28 45.1(8)
O1_28 C1_28 C4_28 F8_28 44.4(8)
C3_28 C1_28 C4_28 F8_28 163.6(6)
C2_28 C1_28 C4_28 F8_28 -77.1(7)
O1_28 C1_28 C4_28 F9_28 -73.3(7)
C3_28 C1_28 C4_28 F9_28 45.9(8)
C2_28 C1_28 C4_28 F9_28 165.3(5)
O1_33 Al4 O1_29 C1_29 -61(2)
O1_28 Al4 O1_29 C1_29 66(2)
O1_30 Al4 O1_29 C1_29 -176.7(19)
O1_31 Al4 O1_29 C1_29 -173(2)
O1_32 Al4 O1_29 C1_29 -49(2)
Al4 O1_29 C1_29 C3_29 -14(2)
Al4 O1_29 C1_29 C4_29 108.4(18)
Al4 O1_29 C1_29 C2_29 -134.1(18)
O1_29 C1_29 C2_29 F1_29 -164.0(7)
C3_29 C1_29 C2_29 F1_29 74.6(9)
C4_29 C1_29 C2_29 F1_29 -45.6(9)
O1_29 C1_29 C2_29 F3_29 -44.0(9)
C3_29 C1_29 C2_29 F3_29 -165.4(7)
C4_29 C1_29 C2_29 F3_29 74.4(8)
O1_29 C1_29 C2_29 F2_29 75.4(8)
C3_29 C1_29 C2_29 F2_29 -46.0(8)
C4_29 C1_29 C2_29 F2_29 -166.2(6)
O1_29 C1_29 C3_29 F5_29 77.7(9)
C4_29 C1_29 C3_29 F5_29 -44.9(9)
C2_29 C1_29 C3_29 F5_29 -164.1(7)
O1_29 C1_29 C3_29 F6_29 -40.3(9)
C4_29 C1_29 C3_29 F6_29 -162.8(7)
C2_29 C1_29 C3_29 F6_29 77.9(8)
O1_29 C1_29 C3_29 F4_29 -161.1(7)
C4_29 C1_29 C3_29 F4_29 76.4(8)
C2_29 C1_29 C3_29 F4_29 -42.8(9)
O1_29 C1_29 C4_29 F9_29 -47.1(9)
C3_29 C1_29 C4_29 F9_29 76.6(8)
C2_29 C1_29 C4_29 F9_29 -163.5(6)
O1_29 C1_29 C4_29 F7_29 -166.9(7)
C3_29 C1_29 C4_29 F7_29 -43.2(8)
C2_29 C1_29 C4_29 F7_29 76.7(8)
O1_29 C1_29 C4_29 F8_29 70.6(8)
C3_29 C1_29 C4_29 F8_29 -165.6(6)
C2_29 C1_29 C4_29 F8_29 -45.8(8)
O1_29 Al4 O1_30 C1_30 74(2)
O1_28 Al4 O1_30 C1_30 -166.5(18)
O1_32 Al4 O1_30 C1_30 -43(2)
Al4 O1_30 C1_30 C3_30 -39(2)
Al4 O1_30 C1_30 C2_30 -160.4(16)
Al4 O1_30 C1_30 C4_30 82(2)
O1_30 C1_30 C2_30 F1_30 166.4(11)
C3_30 C1_30 C2_30 F1_30 43.7(13)
C4_30 C1_30 C2_30 F1_30 -75.4(13)
O1_30 C1_30 C2_30 F3_30 -71.6(12)
C3_30 C1_30 C2_30 F3_30 165.6(9)
C4_30 C1_30 C2_30 F3_30 46.5(13)
O1_30 C1_30 C2_30 F2_30 46.9(13)
C3_30 C1_30 C2_30 F2_30 -75.9(13)
C4_30 C1_30 C2_30 F2_30 165.0(10)
O1_30 C1_30 C3_30 F6_30 -73.7(13)
C2_30 C1_30 C3_30 F6_30 46.2(13)
C4_30 C1_30 C3_30 F6_30 165.3(10)
O1_30 C1_30 C3_30 F5_30 44.3(14)
C2_30 C1_30 C3_30 F5_30 164.2(11)
C4_30 C1_30 C3_30 F5_30 -76.7(13)
O1_30 C1_30 C3_30 F4_30 165.9(11)
C2_30 C1_30 C3_30 F4_30 -74.2(12)
C4_30 C1_30 C3_30 F4_30 44.8(13)
O1_30 C1_30 C4_30 F9_30 -79.7(14)
C3_30 C1_30 C4_30 F9_30 43.5(15)
C2_30 C1_30 C4_30 F9_30 162.9(12)
O1_30 C1_30 C4_30 F8_30 42.0(15)
C3_30 C1_30 C4_30 F8_30 165.2(12)
C2_30 C1_30 C4_30 F8_30 -75.4(14)
O1_30 C1_30 C4_30 F7_30 160.7(11)
C3_30 C1_30 C4_30 F7_30 -76.1(12)
C2_30 C1_30 C4_30 F7_30 43.3(13)
O1_33 Al4 O1_31 C1_31 -80(3)
O1_29 Al4 O1_31 C1_31 42(3)
O1_28 Al4 O1_31 C1_31 167(3)
Al4 O1_31 C1_31 C3_31 39(3)
Al4 O1_31 C1_31 C2_31 -83(3)
Al4 O1_31 C1_31 C4_31 158(3)
O1_31 C1_31 C2_31 F1_31 -161.2(17)
C3_31 C1_31 C2_31 F1_31 76.3(18)
C4_31 C1_31 C2_31 F1_31 -43.0(19)
O1_31 C1_31 C2_31 F3_31 -40(2)
C3_31 C1_31 C2_31 F3_31 -162.8(17)
C4_31 C1_31 C2_31 F3_31 77.9(19)
O1_31 C1_31 C2_31 F2_31 79.8(17)
C3_31 C1_31 C2_31 F2_31 -42.6(18)
C4_31 C1_31 C2_31 F2_31 -161.9(14)
O1_31 C1_31 C3_31 F5_31 72.3(19)
C2_31 C1_31 C3_31 F5_31 -164.4(16)
C4_31 C1_31 C3_31 F5_31 -45(2)
O1_31 C1_31 C3_31 F4_31 -166.9(15)
C2_31 C1_31 C3_31 F4_31 -43.5(17)
C4_31 C1_31 C3_31 F4_31 75.9(16)
O1_31 C1_31 C3_31 F6_31 -46.8(18)
C2_31 C1_31 C3_31 F6_31 76.5(18)
C4_31 C1_31 C3_31 F6_31 -164.0(15)
O1_31 C1_31 C4_31 F9_31 -44(2)
C3_31 C1_31 C4_31 F9_31 75.2(19)
C2_31 C1_31 C4_31 F9_31 -165.2(17)
O1_31 C1_31 C4_31 F7_31 -164.3(16)
C3_31 C1_31 C4_31 F7_31 -45.0(17)
C2_31 C1_31 C4_31 F7_31 74.6(16)
O1_31 C1_31 C4_31 F8_31 77.7(17)
C3_31 C1_31 C4_31 F8_31 -163.1(13)
C2_31 C1_31 C4_31 F8_31 -43.4(17)
O1_29 Al4 O1_32 C1_32 157(2)
O1_28 Al4 O1_32 C1_32 38(2)
O1_30 Al4 O1_32 C1_32 -88(2)
Al4 O1_32 C1_32 C3_32 16(3)
Al4 O1_32 C1_32 C2_32 -104(2)
Al4 O1_32 C1_32 C4_32 139.4(19)
O1_32 C1_32 C2_32 F1_32 162.4(14)
C3_32 C1_32 C2_32 F1_32 41.3(18)
C4_32 C1_32 C2_32 F1_32 -81.1(16)
O1_32 C1_32 C2_32 F2_32 -78.5(14)
C3_32 C1_32 C2_32 F2_32 160.3(13)
C4_32 C1_32 C2_32 F2_32 38.0(17)
O1_32 C1_32 C2_32 F3_32 39.7(16)
C3_32 C1_32 C2_32 F3_32 -81.5(17)
C4_32 C1_32 C2_32 F3_32 156.1(15)
O1_32 C1_32 C3_32 F4_32 161.3(13)
C2_32 C1_32 C3_32 F4_32 -86.9(16)
C4_32 C1_32 C3_32 F4_32 36.6(18)
O1_32 C1_32 C3_32 F6_32 -73.2(15)
C2_32 C1_32 C3_32 F6_32 38.6(17)
C4_32 C1_32 C3_32 F6_32 162.1(12)
O1_32 C1_32 C3_32 F5_32 44.1(15)
C2_32 C1_32 C3_32 F5_32 155.9(12)
C4_32 C1_32 C3_32 F5_32 -80.6(15)
O1_32 C1_32 C4_32 F9_32 -84.0(14)
C3_32 C1_32 C4_32 F9_32 42.7(17)
C2_32 C1_32 C4_32 F9_32 167.3(12)
O1_32 C1_32 C4_32 F7_32 156.9(12)
C3_32 C1_32 C4_32 F7_32 -76.5(15)
C2_32 C1_32 C4_32 F7_32 48.2(16)
O1_32 C1_32 C4_32 F8_32 43.3(16)
C3_32 C1_32 C4_32 F8_32 169.9(13)
C2_32 C1_32 C4_32 F8_32 -65.4(17)
O1_29 Al4 O1_33 C1_33 99(2)
O1_28 Al4 O1_33 C1_33 -29(3)
O1_31 Al4 O1_33 C1_33 -139(2)
Al4 O1_33 C1_33 C2_33 -2(3)
Al4 O1_33 C1_33 C3_33 118(2)
Al4 O1_33 C1_33 C4_33 -125(2)
O1_33 C1_33 C2_33 F2_33 -47(2)
C3_33 C1_33 C2_33 F2_33 -167.0(16)
C4_33 C1_33 C2_33 F2_33 77.5(19)
O1_33 C1_33 C2_33 F3_33 73.8(18)
C3_33 C1_33 C2_33 F3_33 -46.1(17)
C4_33 C1_33 C2_33 F3_33 -161.6(13)
O1_33 C1_33 C2_33 F1_33 -173.2(15)
C3_33 C1_33 C2_33 F1_33 66.9(16)
C4_33 C1_33 C2_33 F1_33 -48.6(17)
O1_33 C1_33 C3_33 F6_33 -52.3(17)
C2_33 C1_33 C3_33 F6_33 74.1(17)
C4_33 C1_33 C3_33 F6_33 -171.0(14)
O1_33 C1_33 C3_33 F5_33 71.6(15)
C2_33 C1_33 C3_33 F5_33 -161.9(13)
C4_33 C1_33 C3_33 F5_33 -47.1(17)
O1_33 C1_33 C3_33 F4_33 -165.2(14)
C2_33 C1_33 C3_33 F4_33 -38.7(16)
C4_33 C1_33 C3_33 F4_33 76.1(16)
O1_33 C1_33 C4_33 F7_33 -158.9(13)
C2_33 C1_33 C4_33 F7_33 72.2(16)
C3_33 C1_33 C4_33 F7_33 -42.4(17)
O1_33 C1_33 C4_33 F8_33 80.8(16)
C2_33 C1_33 C4_33 F8_33 -48.0(18)
C3_33 C1_33 C4_33 F8_33 -162.7(14)
O1_33 C1_33 C4_33 F9_33 -40.9(16)
C2_33 C1_33 C4_33 F9_33 -169.8(14)
C3_33 C1_33 C4_33 F9_33 75.6(17)
